data_7029705
loop_
_publ_author_name
'Liu, Chengwei'
'Qian, Qinqin'
'Nie, Kun'
'Wang, Yaorong'
'Shen, Qi'
'Yuan, Dan'
'Yao, Yingming'

_publ_section_title
;
 Lanthanide anilido complexes: synthesis, characterization, and use as
 highly efficient catalysts for hydrophosphonylation of aldehydes and
 unactivated ketones.
;
_journal_issue 22
_journal_name_full 'Dalton transactions (Cambridge, England : 2003)'
_journal_page_first 8355
_journal_page_last 8362
_journal_paper_doi 10.1039/c4dt00522h
_journal_volume 43
_journal_year 2014
_chemical_formula_moiety 'C68 H106 Li2 N5 Nd O2, C7H8'
_chemical_formula_sum 'C75 H114 Li2 N5 Nd O2'
_chemical_formula_weight 1275.83
_chemical_name_systematic
; 
 ? 
;
_space_group_IT_number 14
_symmetry_cell_setting monoclinic
_symmetry_Int_Tables_number 14
_symmetry_space_group_name_Hall '-P 2ybc'
_symmetry_space_group_name_H-M 'P 1 21/c 1'
_atom_sites_solution_hydrogens geom
_atom_sites_solution_primary direct
_atom_sites_solution_secondary difmap
_audit_creation_method SHELXL-97
_cell_angle_alpha 90.00
_cell_angle_beta 104.512(5)
_cell_angle_gamma 90.00
_cell_formula_units_Z 4
_cell_length_a 22.608(5)
_cell_length_b 13.933(3)
_cell_length_c 23.885(6)
_cell_measurement_reflns_used 29986
_cell_measurement_temperature 223(2)
_cell_measurement_theta_max 27.9
_cell_measurement_theta_min 3.0
_cell_volume 7284(3)
_computing_cell_refinement CrystalClear
_computing_data_collection CrystalClear
_computing_data_reduction CrystalStructure
_computing_molecular_graphics 'Bruker SHELXTL'
_computing_publication_material 'CrystalStructure 3.7.0'
_computing_structure_refinement 'SHELXL-97 (Sheldrick, 1997)'
_computing_structure_solution 'SHELXS-97 (Sheldrick, 1990)'
_diffrn_ambient_temperature 223(2)
_diffrn_detector_area_resol_mean 14.63
_diffrn_measured_fraction_theta_full 0.992
_diffrn_measured_fraction_theta_max 0.992
_diffrn_measurement_device_type 'Rigaku Saturn'
_diffrn_measurement_method \w
_diffrn_radiation_monochromator graphite
_diffrn_radiation_source 'fine-focus sealed tube'
_diffrn_radiation_type MoK\a
_diffrn_radiation_wavelength 0.71075
_diffrn_reflns_av_R_equivalents 0.0738
_diffrn_reflns_av_unetI/netI 0.1053
_diffrn_reflns_limit_h_max 25
_diffrn_reflns_limit_h_min -27
_diffrn_reflns_limit_k_max 16
_diffrn_reflns_limit_k_min -16
_diffrn_reflns_limit_l_max 28
_diffrn_reflns_limit_l_min -23
_diffrn_reflns_number 36401
_diffrn_reflns_theta_full 25.50
_diffrn_reflns_theta_max 25.50
_diffrn_reflns_theta_min 3.02
_exptl_absorpt_coefficient_mu 0.758
_exptl_absorpt_correction_T_max 0.8632
_exptl_absorpt_correction_T_min 0.6591
_exptl_absorpt_correction_type multi-scan
_exptl_absorpt_process_details 'Jacobson, R. (1998) Private communication'
_exptl_crystal_colour blue
_exptl_crystal_density_diffrn 1.163
_exptl_crystal_density_method 'not measured'
_exptl_crystal_description prism
_exptl_crystal_F_000 2724
_exptl_crystal_size_max 0.60
_exptl_crystal_size_mid 0.40
_exptl_crystal_size_min 0.20
_refine_diff_density_max 0.894
_refine_diff_density_min -1.751
_refine_diff_density_rms 0.103
_refine_ls_extinction_coef 0.0039(5)
_refine_ls_extinction_expression Fc^*^=kFc[1+0.001xFc^2^\l^3^/sin(2\q)]^-1/4^
_refine_ls_extinction_method SHELXL
_refine_ls_goodness_of_fit_ref 1.142
_refine_ls_hydrogen_treatment mixed
_refine_ls_matrix_type full
_refine_ls_number_parameters 695
_refine_ls_number_reflns 13463
_refine_ls_number_restraints 125
_refine_ls_restrained_S_all 1.148
_refine_ls_R_factor_all 0.1542
_refine_ls_R_factor_gt 0.1026
_refine_ls_shift/su_max 0.000
_refine_ls_shift/su_mean 0.000
_refine_ls_structure_factor_coef Fsqd
_refine_ls_weighting_details 'calc w=1/[\s^2^(Fo^2^)+(0.1089P)^2^+16.6029P] where P=(Fo^2^+2Fc^2^)/3'
_refine_ls_weighting_scheme calc
_refine_ls_wR_factor_gt 0.2371
_refine_ls_wR_factor_ref 0.2899
_reflns_number_gt 8783
_reflns_number_total 13463
_reflns_threshold_expression >2sigma(I)
_cod_data_source_file c4dt00522h2.cif
_cod_data_source_block shelxl
_cod_depositor_comments 'Adding full bibliography for 7029704--7029706.cif.'
_cod_database_code 7029705

loop_
_symmetry_equiv_pos_as_xyz
'x, y, z'
'-x, y+1/2, -z+1/2'
'-x, -y, -z'
'x, -y-1/2, z-1/2'

loop_
_atom_site_label
_atom_site_type_symbol
_atom_site_fract_x
_atom_site_fract_y
_atom_site_fract_z
_atom_site_U_iso_or_equiv
_atom_site_adp_type
_atom_site_occupancy
_atom_site_symmetry_multiplicity
_atom_site_calc_flag
_atom_site_refinement_flags
_atom_site_disorder_assembly
_atom_site_disorder_group
Nd1 Nd 0.74699(2) 0.10850(3) 0.25264(2) 0.0564(3) Uani 1 1 d . I .
Li1 Li 0.6716(9) -0.0509(14) 0.2992(8) 0.089(6) Uani 1 1 d . I .
Li2 Li 0.8404(9) 0.2750(10) 0.2955(9) 0.085(5) Uani 1 1 d D . .
N1 N 0.7565(4) 0.0446(7) 0.1633(4) 0.075(2) Uani 1 1 d D . .
H1N H 0.756(3) 0.099(3) 0.179(3) 0.089 Uiso 1 1 d D . .
N2 N 0.6470(3) 0.0269(6) 0.2254(4) 0.069(2) Uani 1 1 d D . .
H2N H 0.678(3) 0.039(7) 0.209(4) 0.083 Uiso 1 1 d D . .
N3 N 0.7552(3) 0.0102(6) 0.3394(3) 0.0622(19) Uani 1 1 d D . .
H3N H 0.743(4) 0.048(6) 0.365(3) 0.075 Uiso 1 1 d D . .
N4 N 0.7461(4) 0.2830(6) 0.2642(4) 0.075(2) Uani 1 1 d D I .
H4N H 0.754(4) 0.250(4) 0.2349(11) 0.090 Uiso 1 1 d D . .
N5 N 0.8576(4) 0.1326(6) 0.2914(4) 0.077(2) Uani 1 1 d D I .
H5N H 0.8277(11) 0.109(5) 0.306(3) 0.092 Uiso 1 1 d D . .
O1 O 0.6315(3) -0.1458(5) 0.3301(3) 0.088(2) Uani 1 1 d D . .
C1 C 0.7213(5) 0.0313(8) 0.1063(4) 0.069(3) Uani 1 1 d . R .
C2 C 0.7282(5) -0.0548(8) 0.0746(5) 0.075(3) Uani 1 1 d . . .
C3 C 0.6930(8) -0.0657(11) 0.0186(6) 0.106(4) Uani 1 1 d . R .
H3 H 0.6992 -0.1207 -0.0021 0.128 Uiso 1 1 calc R . .
C4 C 0.6493(8) -0.0005(12) -0.0089(6) 0.122(5) Uani 1 1 d . . .
H4 H 0.6263 -0.0097 -0.0472 0.146 Uiso 1 1 calc R R .
C5 C 0.6412(6) 0.0778(11) 0.0224(6) 0.104(4) Uani 1 1 d . R .
H5 H 0.6101 0.1215 0.0058 0.125 Uiso 1 1 calc R . .
C6 C 0.6767(5) 0.0965(8) 0.0779(5) 0.077(3) Uani 1 1 d . . .
C7 C 0.7765(5) -0.1285(9) 0.1017(6) 0.103(4) Uani 1 1 d DU B .
H7 H 0.7773 -0.1228 0.1432 0.123 Uiso 1 1 calc R A 1
C8 C 0.8440(9) -0.114(3) 0.1027(15) 0.099(9) Uani 0.50 1 d PDU B 1
H8A H 0.8676 -0.1683 0.1220 0.149 Uiso 0.50 1 calc PR B 1
H8B H 0.8588 -0.0556 0.1234 0.149 Uiso 0.50 1 calc PR B 1
H8C H 0.8483 -0.1098 0.0634 0.149 Uiso 0.50 1 calc PR B 1
C9 C 0.7666(19) -0.2371(16) 0.091(3) 0.106(13) Uani 0.50 1 d PDU B 1
H9A H 0.8024 -0.2716 0.1130 0.160 Uiso 0.50 1 calc PR B 1
H9B H 0.7600 -0.2509 0.0506 0.160 Uiso 0.50 1 calc PR B 1
H9C H 0.7312 -0.2574 0.1045 0.160 Uiso 0.50 1 calc PR B 1
C8A C 0.8289(12) -0.106(4) 0.0728(17) 0.130(14) Uani 0.50 1 d PDU B 2
H8A1 H 0.8626 -0.1497 0.0875 0.195 Uiso 0.50 1 calc PR B 2
H8A2 H 0.8425 -0.0405 0.0816 0.195 Uiso 0.50 1 calc PR B 2
H8A3 H 0.8143 -0.1138 0.0313 0.195 Uiso 0.50 1 calc PR B 2
C9A C 0.7460(18) -0.2253(18) 0.079(3) 0.102(11) Uani 0.50 1 d PDU B 2
H9A1 H 0.7736 -0.2776 0.0945 0.153 Uiso 0.50 1 calc PR B 2
H9A2 H 0.7368 -0.2262 0.0372 0.153 Uiso 0.50 1 calc PR B 2
H9A3 H 0.7085 -0.2327 0.0913 0.153 Uiso 0.50 1 calc PR B 2
C10 C 0.6681(5) 0.1923(9) 0.1060(4) 0.082(3) Uani 1 1 d . R .
H10 H 0.6936 0.1910 0.1463 0.099 Uiso 1 1 calc RD . .
C11 C 0.6015(6) 0.2100(10) 0.1086(6) 0.118(5) Uani 1 1 d . . .
H11A H 0.5990 0.2705 0.1280 0.178 Uiso 1 1 calc R R .
H11B H 0.5883 0.1583 0.1298 0.178 Uiso 1 1 calc R . .
H11C H 0.5753 0.2124 0.0696 0.178 Uiso 1 1 calc R . .
C12 C 0.6906(7) 0.2752(8) 0.0749(6) 0.109(5) Uani 1 1 d . . .
H12A H 0.7345 0.2704 0.0806 0.163 Uiso 1 1 calc R R .
H12B H 0.6806 0.3357 0.0903 0.163 Uiso 1 1 calc R . .
H12C H 0.6710 0.2720 0.0338 0.163 Uiso 1 1 calc R . .
C13 C 0.5833(4) 0.0232(7) 0.2161(4) 0.066(2) Uani 1 1 d . I .
C14 C 0.5454(4) -0.0297(8) 0.1698(4) 0.076(3) Uani 1 1 d . . .
C15 C 0.4823(5) -0.0350(9) 0.1644(5) 0.086(3) Uani 1 1 d . R .
H15 H 0.4577 -0.0709 0.1341 0.103 Uiso 1 1 calc R . .
C16 C 0.4557(5) 0.0117(10) 0.2029(7) 0.104(4) Uani 1 1 d . . .
H16 H 0.4136 0.0058 0.2000 0.124 Uiso 1 1 calc R R .
C17 C 0.4922(6) 0.0672(10) 0.2455(7) 0.100(4) Uani 1 1 d . R .
H17 H 0.4736 0.1024 0.2700 0.121 Uiso 1 1 calc R . .
C18 C 0.5554(5) 0.0741(7) 0.2542(5) 0.074(3) Uani 1 1 d . . .
C19 C 0.5740(5) -0.0857(10) 0.1290(5) 0.092(4) Uani 1 1 d . R .
H19 H 0.6089 -0.0471 0.1235 0.111 Uiso 1 1 calc R . .
C20 C 0.6001(6) -0.1824(10) 0.1545(6) 0.109(4) Uani 1 1 d . . .
H20A H 0.5668 -0.2257 0.1557 0.164 Uiso 1 1 calc R R .
H20B H 0.6253 -0.1727 0.1934 0.164 Uiso 1 1 calc R . .
H20C H 0.6246 -0.2100 0.1306 0.164 Uiso 1 1 calc R . .
C21 C 0.5315(7) -0.1010(10) 0.0694(5) 0.124(5) Uani 1 1 d . . .
H21A H 0.4964 -0.1382 0.0730 0.186 Uiso 1 1 calc R R .
H21B H 0.5531 -0.1353 0.0453 0.186 Uiso 1 1 calc R . .
H21C H 0.5180 -0.0393 0.0521 0.186 Uiso 1 1 calc R . .
C22 C 0.5915(5) 0.1382(8) 0.3022(5) 0.086(3) Uani 1 1 d D D .
H22 H 0.6350 0.1212 0.3071 0.104 Uiso 1 1 calc R C 1
C23 C 0.587(3) 0.2443(15) 0.2888(17) 0.101(4) Uani 0.50 1 d PD D 1
H23A H 0.6109 0.2799 0.3214 0.152 Uiso 0.50 1 calc PR D 1
H23B H 0.5442 0.2641 0.2817 0.152 Uiso 0.50 1 calc PR D 1
H23C H 0.6014 0.2570 0.2548 0.152 Uiso 0.50 1 calc PR D 1
C24 C 0.5755(17) 0.1079(17) 0.3588(10) 0.101(4) Uani 0.50 1 d PD D 1
H24A H 0.5981 0.1472 0.3905 0.152 Uiso 0.50 1 calc PR D 1
H24B H 0.5862 0.0410 0.3668 0.152 Uiso 0.50 1 calc PR D 1
H24C H 0.5320 0.1163 0.3547 0.152 Uiso 0.50 1 calc PR D 1
C23A C 0.594(3) 0.2365(16) 0.2757(17) 0.101(4) Uani 0.50 1 d PD D 2
H23D H 0.6174 0.2799 0.3050 0.152 Uiso 0.50 1 calc PR D 2
H23E H 0.5534 0.2611 0.2609 0.152 Uiso 0.50 1 calc PR D 2
H23F H 0.6144 0.2314 0.2443 0.152 Uiso 0.50 1 calc PR D 2
C24A C 0.5714(16) 0.1545(19) 0.3584(10) 0.101(4) Uani 0.50 1 d PD D 2
H24D H 0.6003 0.1967 0.3837 0.152 Uiso 0.50 1 calc PR D 2
H24E H 0.5700 0.0935 0.3776 0.152 Uiso 0.50 1 calc PR D 2
H24F H 0.5311 0.1836 0.3493 0.152 Uiso 0.50 1 calc PR D 2
C25 C 0.7909(6) -0.0627(10) 0.3740(6) 0.1017(16) Uani 1 1 d . R .
C26 C 0.8121(6) -0.1397(10) 0.3455(6) 0.1017(16) Uani 1 1 d . . .
C27 C 0.8433(6) -0.2136(9) 0.3790(5) 0.1017(16) Uani 1 1 d . R .
H27 H 0.8574 -0.2652 0.3605 0.122 Uiso 1 1 calc R . .
C28 C 0.8546(6) -0.2144(9) 0.4380(5) 0.1017(16) Uani 1 1 d . . .
H28 H 0.8757 -0.2662 0.4592 0.122 Uiso 1 1 calc R R .
C29 C 0.8351(6) -0.1393(9) 0.4660(6) 0.1017(16) Uani 1 1 d . R .
H29 H 0.8432 -0.1397 0.5066 0.122 Uiso 1 1 calc R . .
C30 C 0.8037(6) -0.0639(10) 0.4355(6) 0.1017(16) Uani 1 1 d . . .
C31 C 0.8039(4) -0.1428(7) 0.2812(5) 0.083(3) Uani 1 1 d D F .
H31 H 0.7825 -0.0833 0.2646 0.100 Uiso 1 1 calc R E 1
C32 C 0.8659(19) -0.145(3) 0.266(3) 0.104(4) Uani 0.50 1 d PD F 1
H32A H 0.8598 -0.1459 0.2247 0.155 Uiso 0.50 1 calc PR F 1
H32B H 0.8882 -0.2019 0.2829 0.155 Uiso 0.50 1 calc PR F 1
H32C H 0.8891 -0.0882 0.2821 0.155 Uiso 0.50 1 calc PR F 1
C33 C 0.7604(14) -0.229(2) 0.2592(18) 0.104(4) Uani 0.50 1 d PD F 1
H33A H 0.7532 -0.2344 0.2176 0.155 Uiso 0.50 1 calc PR F 1
H33B H 0.7218 -0.2188 0.2692 0.155 Uiso 0.50 1 calc PR F 1
H33C H 0.7790 -0.2878 0.2773 0.155 Uiso 0.50 1 calc PR F 1
C32A C 0.8636(19) -0.125(3) 0.264(3) 0.104(4) Uani 0.50 1 d PD F 2
H32D H 0.8558 -0.1272 0.2217 0.155 Uiso 0.50 1 calc PR F 2
H32E H 0.8930 -0.1745 0.2803 0.155 Uiso 0.50 1 calc PR F 2
H32F H 0.8798 -0.0627 0.2774 0.155 Uiso 0.50 1 calc PR F 2
C33A C 0.7754(14) -0.235(2) 0.2501(18) 0.104(4) Uani 0.50 1 d PD F 2
H33D H 0.7721 -0.2295 0.2089 0.155 Uiso 0.50 1 calc PR F 2
H33E H 0.7350 -0.2449 0.2564 0.155 Uiso 0.50 1 calc PR F 2
H33F H 0.8011 -0.2898 0.2653 0.155 Uiso 0.50 1 calc PR F 2
C34 C 0.7809(4) 0.0162(8) 0.4672(4) 0.081(3) Uani 1 1 d D H .
H34 H 0.7827 0.0756 0.4449 0.098 Uiso 1 1 calc R G 1
C35 C 0.7140(9) 0.000(5) 0.4659(14) 0.104(4) Uani 0.50 1 d PD H 1
H35A H 0.6997 0.0523 0.4861 0.155 Uiso 0.50 1 calc PR H 1
H35B H 0.7097 -0.0602 0.4846 0.155 Uiso 0.50 1 calc PR H 1
H35C H 0.6900 -0.0017 0.4260 0.155 Uiso 0.50 1 calc PR H 1
C36 C 0.8159(11) 0.037(3) 0.5301(8) 0.104(4) Uani 0.50 1 d PD H 1
H36A H 0.7966 0.0902 0.5449 0.155 Uiso 0.50 1 calc PR H 1
H36B H 0.8578 0.0536 0.5313 0.155 Uiso 0.50 1 calc PR H 1
H36C H 0.8152 -0.0194 0.5536 0.155 Uiso 0.50 1 calc PR H 1
C35A C 0.7206(10) -0.003(4) 0.4828(14) 0.104(4) Uani 0.50 1 d PD H 2
H35D H 0.7096 0.0519 0.5027 0.155 Uiso 0.50 1 calc PR H 2
H35E H 0.7251 -0.0591 0.5079 0.155 Uiso 0.50 1 calc PR H 2
H35F H 0.6889 -0.0154 0.4478 0.155 Uiso 0.50 1 calc PR H 2
C36A C 0.8345(10) 0.042(3) 0.5202(9) 0.104(4) Uani 0.50 1 d PD H 2
H36D H 0.8221 0.0937 0.5419 0.155 Uiso 0.50 1 calc PR H 2
H36E H 0.8697 0.0619 0.5068 0.155 Uiso 0.50 1 calc PR H 2
H36F H 0.8451 -0.0140 0.5449 0.155 Uiso 0.50 1 calc PR H 2
C37 C 0.5665(5) -0.1485(16) 0.3203(9) 0.096(4) Uani 0.50 1 d PD I 1
H37A H 0.5479 -0.1736 0.2816 0.116 Uiso 0.50 1 calc PR I 1
H37B H 0.5506 -0.0838 0.3233 0.116 Uiso 0.50 1 calc PR I 1
C38 C 0.5515(7) -0.214(2) 0.3666(12) 0.096(4) Uani 0.50 1 d PD I 1
H38A H 0.5174 -0.2571 0.3495 0.116 Uiso 0.50 1 calc PR I 1
H38B H 0.5409 -0.1764 0.3973 0.116 Uiso 0.50 1 calc PR I 1
C39 C 0.6113(10) -0.2727(15) 0.3907(11) 0.096(4) Uani 0.50 1 d PD I 1
H39A H 0.6259 -0.2647 0.4327 0.116 Uiso 0.50 1 calc PR I 1
H39B H 0.6047 -0.3411 0.3819 0.116 Uiso 0.50 1 calc PR I 1
C40 C 0.6573(7) -0.2302(13) 0.3597(10) 0.096(4) Uani 0.50 1 d PD I 1
H40A H 0.6957 -0.2147 0.3878 0.116 Uiso 0.50 1 calc PR I 1
H40B H 0.6660 -0.2768 0.3321 0.116 Uiso 0.50 1 calc PR I 1
C37A C 0.5718(6) -0.1828(17) 0.3036(6) 0.096(4) Uani 0.50 1 d PD I 2
H37C H 0.5744 -0.2316 0.2747 0.116 Uiso 0.50 1 calc PR I 2
H37D H 0.5450 -0.1310 0.2843 0.116 Uiso 0.50 1 calc PR I 2
C38A C 0.5466(7) -0.227(2) 0.3519(10) 0.096(4) Uani 0.50 1 d PD I 2
H38C H 0.5253 -0.2877 0.3391 0.116 Uiso 0.50 1 calc PR I 2
H38D H 0.5183 -0.1831 0.3639 0.116 Uiso 0.50 1 calc PR I 2
C39A C 0.6045(9) -0.2450(18) 0.4023(8) 0.096(4) Uani 0.50 1 d PD I 2
H39C H 0.6008 -0.2124 0.4377 0.116 Uiso 0.50 1 calc PR I 2
H39D H 0.6106 -0.3138 0.4104 0.116 Uiso 0.50 1 calc PR I 2
C40A C 0.6573(6) -0.2029(17) 0.3805(7) 0.096(4) Uani 0.50 1 d PD I 2
H40C H 0.6834 -0.1631 0.4106 0.116 Uiso 0.50 1 calc PR I 2
H40D H 0.6822 -0.2548 0.3707 0.116 Uiso 0.50 1 calc PR I 2
C41 C 0.7359(5) 0.3673(7) 0.2932(4) 0.067(3) Uani 1 1 d . I .
C42 C 0.7149(5) 0.4510(8) 0.2609(5) 0.084(3) Uani 1 1 d . . .
C43 C 0.7117(6) 0.5354(8) 0.2918(6) 0.099(4) Uani 1 1 d . R .
H43 H 0.6988 0.5922 0.2710 0.119 Uiso 1 1 calc R . .
C44 C 0.7269(7) 0.5389(9) 0.3517(7) 0.109(4) Uani 1 1 d . . .
H44 H 0.7264 0.5971 0.3715 0.130 Uiso 1 1 calc R R .
C45 C 0.7422(5) 0.4558(8) 0.3806(5) 0.081(3) Uani 1 1 d . R .
H45 H 0.7485 0.4567 0.4210 0.097 Uiso 1 1 calc R . .
C46 C 0.7492(5) 0.3695(7) 0.3546(5) 0.077(3) Uani 1 1 d . . .
C47 C 0.6943(6) 0.4532(7) 0.1955(5) 0.098(4) Uani 1 1 d D K .
H47 H 0.7014 0.3883 0.1817 0.117 Uiso 1 1 calc RD J 1
C48 C 0.7243(14) 0.5250(18) 0.1623(13) 0.117(5) Uani 0.50 1 d PD K 1
H48A H 0.7682 0.5160 0.1731 0.175 Uiso 0.50 1 calc PR K 1
H48B H 0.7146 0.5899 0.1718 0.175 Uiso 0.50 1 calc PR K 1
H48C H 0.7089 0.5144 0.1211 0.175 Uiso 0.50 1 calc PR K 1
C49 C 0.6255(9) 0.472(2) 0.1761(14) 0.117(5) Uani 0.50 1 d PD K 1
H49A H 0.6043 0.4271 0.1954 0.175 Uiso 0.50 1 calc PR K 1
H49B H 0.6116 0.4631 0.1346 0.175 Uiso 0.50 1 calc PR K 1
H49C H 0.6170 0.5370 0.1861 0.175 Uiso 0.50 1 calc PR K 1
C48A C 0.7514(11) 0.493(2) 0.1776(13) 0.117(5) Uani 0.50 1 d PD K 2
H48D H 0.7865 0.4530 0.1943 0.175 Uiso 0.50 1 calc PR K 2
H48E H 0.7594 0.5582 0.1916 0.175 Uiso 0.50 1 calc PR K 2
H48F H 0.7437 0.4923 0.1358 0.175 Uiso 0.50 1 calc PR K 2
C49A C 0.6378(11) 0.5153(19) 0.1720(14) 0.117(5) Uani 0.50 1 d PD K 2
H49D H 0.6272 0.5137 0.1301 0.175 Uiso 0.50 1 calc PR K 2
H49E H 0.6464 0.5809 0.1852 0.175 Uiso 0.50 1 calc PR K 2
H49F H 0.6039 0.4907 0.1859 0.175 Uiso 0.50 1 calc PR K 2
C50 C 0.7646(5) 0.2810(8) 0.3916(4) 0.085(3) Uani 1 1 d D M .
H50 H 0.7567 0.2255 0.3650 0.102 Uiso 1 1 calc R L 1
C51 C 0.8332(9) 0.281(3) 0.4205(11) 0.112(5) Uani 0.50 1 d PD M 1
H51A H 0.8434 0.2237 0.4443 0.168 Uiso 0.50 1 calc PR M 1
H51B H 0.8438 0.3374 0.4444 0.168 Uiso 0.50 1 calc PR M 1
H51C H 0.8559 0.2804 0.3910 0.168 Uiso 0.50 1 calc PR M 1
C52 C 0.7279(16) 0.263(4) 0.4365(17) 0.112(5) Uani 0.50 1 d PD M 1
H52A H 0.7419 0.2046 0.4575 0.168 Uiso 0.50 1 calc PR M 1
H52B H 0.6849 0.2574 0.4172 0.168 Uiso 0.50 1 calc PR M 1
H52C H 0.7336 0.3167 0.4634 0.168 Uiso 0.50 1 calc PR M 1
C51A C 0.8233(10) 0.289(3) 0.4407(10) 0.112(5) Uani 0.50 1 d PD M 2
H51D H 0.8301 0.2297 0.4624 0.168 Uiso 0.50 1 calc PR M 2
H51E H 0.8192 0.3415 0.4663 0.168 Uiso 0.50 1 calc PR M 2
H51F H 0.8577 0.3018 0.4243 0.168 Uiso 0.50 1 calc PR M 2
C52A C 0.7141(15) 0.273(5) 0.4243(18) 0.112(5) Uani 0.50 1 d PD M 2
H52D H 0.7214 0.2168 0.4491 0.168 Uiso 0.50 1 calc PR M 2
H52E H 0.6747 0.2669 0.3966 0.168 Uiso 0.50 1 calc PR M 2
H52F H 0.7143 0.3300 0.4476 0.168 Uiso 0.50 1 calc PR M 2
C53 C 0.9173(6) 0.1345(11) 0.2860(7) 0.119(2) Uani 1 1 d . I .
C54 C 0.9676(6) 0.0959(11) 0.3299(7) 0.119(2) Uani 1 1 d . . .
C55 C 1.0264(6) 0.1082(10) 0.3253(7) 0.119(2) Uani 1 1 d . R .
H55 H 1.0589 0.0817 0.3537 0.142 Uiso 1 1 calc R . .
C56 C 1.0383(6) 0.1574(11) 0.2811(7) 0.119(2) Uani 1 1 d . . .
H56 H 1.0792 0.1675 0.2805 0.142 Uiso 1 1 calc R R .
C57 C 0.9928(6) 0.1936(11) 0.2366(7) 0.119(2) Uani 1 1 d . R .
H57 H 1.0023 0.2264 0.2056 0.142 Uiso 1 1 calc R . .
C58 C 0.9315(6) 0.1802(12) 0.2388(7) 0.119(2) Uani 1 1 d . . .
C59 C 0.9544(5) 0.0403(10) 0.3804(6) 0.109(4) Uani 1 1 d D O .
H59 H 0.9120 0.0164 0.3663 0.131 Uiso 1 1 calc RD N 1
C60 C 0.992(3) -0.047(4) 0.4045(18) 0.133(6) Uani 0.50 1 d PD O 1
H60A H 0.9921 -0.0924 0.3734 0.199 Uiso 0.50 1 calc PR O 1
H60B H 0.9751 -0.0781 0.4333 0.199 Uiso 0.50 1 calc PR O 1
H60C H 1.0340 -0.0280 0.4223 0.199 Uiso 0.50 1 calc PR O 1
C61 C 0.9520(17) 0.114(3) 0.4274(13) 0.133(6) Uani 0.50 1 d PD O 1
H61A H 0.9279 0.1687 0.4100 0.199 Uiso 0.50 1 calc PR O 1
H61B H 0.9931 0.1345 0.4462 0.199 Uiso 0.50 1 calc PR O 1
H61C H 0.9334 0.0847 0.4557 0.199 Uiso 0.50 1 calc PR O 1
C60A C 0.995(3) -0.049(4) 0.3874(18) 0.133(6) Uani 0.50 1 d PD O 2
H60D H 0.9879 -0.0881 0.4190 0.199 Uiso 0.50 1 calc PR O 2
H60E H 1.0373 -0.0305 0.3958 0.199 Uiso 0.50 1 calc PR O 2
H60F H 0.9844 -0.0865 0.3519 0.199 Uiso 0.50 1 calc PR O 2
C61A C 0.9743(16) 0.099(3) 0.4369(13) 0.133(6) Uani 0.50 1 d PD O 2
H61D H 0.9500 0.1570 0.4335 0.199 Uiso 0.50 1 calc PR O 2
H61E H 1.0171 0.1157 0.4438 0.199 Uiso 0.50 1 calc PR O 2
H61F H 0.9681 0.0608 0.4690 0.199 Uiso 0.50 1 calc PR O 2
C62 C 0.8818(7) 0.2179(9) 0.1890(6) 0.113(5) Uani 1 1 d D Q .
H62 H 0.8418 0.2084 0.1981 0.135 Uiso 1 1 calc R P 1
C63 C 0.890(2) 0.3255(16) 0.178(3) 0.133(6) Uani 0.50 1 d PD Q 1
H63A H 0.8884 0.3620 0.2119 0.199 Uiso 0.50 1 calc PR Q 1
H63B H 0.8569 0.3464 0.1454 0.199 Uiso 0.50 1 calc PR Q 1
H63C H 0.9287 0.3357 0.1685 0.199 Uiso 0.50 1 calc PR Q 1
C64 C 0.883(4) 0.158(3) 0.1364(16) 0.133(6) Uani 0.50 1 d PD Q 1
H64A H 0.8517 0.1797 0.1034 0.199 Uiso 0.50 1 calc PR Q 1
H64B H 0.8762 0.0910 0.1441 0.199 Uiso 0.50 1 calc PR Q 1
H64C H 0.9229 0.1643 0.1280 0.199 Uiso 0.50 1 calc PR Q 1
C63A C 0.872(2) 0.3271(16) 0.180(3) 0.133(6) Uani 0.50 1 d PD Q 2
H63D H 0.8379 0.3385 0.1467 0.199 Uiso 0.50 1 calc PR Q 2
H63E H 0.9086 0.3561 0.1734 0.199 Uiso 0.50 1 calc PR Q 2
H63F H 0.8630 0.3552 0.2141 0.199 Uiso 0.50 1 calc PR Q 2
C64A C 0.886(4) 0.183(3) 0.1298(15) 0.133(6) Uani 0.50 1 d PD Q 2
H64D H 0.8532 0.2097 0.1001 0.199 Uiso 0.50 1 calc PR Q 2
H64E H 0.8838 0.1132 0.1285 0.199 Uiso 0.50 1 calc PR Q 2
H64F H 0.9251 0.2029 0.1231 0.199 Uiso 0.50 1 calc PR Q 2
O2 O 0.8973(9) 0.3739(13) 0.3275(8) 0.099(4) Uani 0.50 1 d PD R 1
C65 C 0.9629(10) 0.3687(11) 0.3415(11) 0.099(4) Uani 0.50 1 d PD R 1
H65A H 0.9762 0.3179 0.3191 0.119 Uiso 0.50 1 calc PR R 1
H65B H 0.9791 0.3549 0.3828 0.119 Uiso 0.50 1 calc PR R 1
C66 C 0.9858(7) 0.4676(14) 0.3263(11) 0.099(4) Uani 0.50 1 d PD R 1
H66A H 0.9942 0.4664 0.2880 0.119 Uiso 0.50 1 calc PR R 1
H66B H 1.0230 0.4869 0.3550 0.119 Uiso 0.50 1 calc PR R 1
C67 C 0.9319(9) 0.5368(10) 0.3272(11) 0.099(4) Uani 0.50 1 d PD R 1
H67A H 0.9438 0.5834 0.3588 0.119 Uiso 0.50 1 calc PR R 1
H67B H 0.9189 0.5716 0.2905 0.119 Uiso 0.50 1 calc PR R 1
C68 C 0.8805(7) 0.4708(16) 0.3364(11) 0.099(4) Uani 0.50 1 d PD R 1
H68A H 0.8755 0.4785 0.3758 0.119 Uiso 0.50 1 calc PR R 1
H68B H 0.8418 0.4871 0.3090 0.119 Uiso 0.50 1 calc PR R 1
O2A O 0.8976(12) 0.3772(17) 0.3225(16) 0.227(12) Uani 0.50 1 d PD R 2
C65A C 0.9613(14) 0.3637(15) 0.348(2) 0.227(12) Uani 0.50 1 d PD R 2
H65C H 0.9837 0.3571 0.3184 0.273 Uiso 0.50 1 calc PR R 2
H65D H 0.9676 0.3052 0.3720 0.273 Uiso 0.50 1 calc PR R 2
C66A C 0.9850(11) 0.4517(18) 0.3867(17) 0.227(12) Uani 0.50 1 d PD R 2
H66C H 1.0227 0.4764 0.3788 0.273 Uiso 0.50 1 calc PR R 2
H66D H 0.9930 0.4351 0.4278 0.273 Uiso 0.50 1 calc PR R 2
C67A C 0.9326(12) 0.5266(15) 0.3697(18) 0.227(12) Uani 0.50 1 d PD R 2
H67C H 0.9155 0.5410 0.4026 0.273 Uiso 0.50 1 calc PR R 2
H67D H 0.9473 0.5863 0.3562 0.273 Uiso 0.50 1 calc PR R 2
C68A C 0.8845(11) 0.4777(19) 0.3204(17) 0.227(12) Uani 0.50 1 d PD R 2
H68C H 0.8433 0.4887 0.3255 0.273 Uiso 0.50 1 calc PR R 2
H68D H 0.8864 0.5043 0.2829 0.273 Uiso 0.50 1 calc PR R 2
C69 C 0.990(3) 0.090(3) 0.008(3) 0.221(10) Uiso 0.50 1 d PGD S -1
C70 C 1.042(3) 0.056(3) -0.007(3) 0.221(10) Uiso 0.50 1 d PG S -1
H70 H 1.0738 0.0987 -0.0079 0.266 Uiso 0.50 1 calc PR S -1
C71 C 1.047(3) -0.040(4) -0.020(3) 0.221(10) Uiso 0.50 1 d PG S -1
H71 H 1.0818 -0.0631 -0.0296 0.266 Uiso 0.50 1 calc PR S -1
C72 C 0.999(3) -0.103(3) -0.018(2) 0.221(10) Uiso 0.50 1 d PG S -1
H72 H 1.0026 -0.1684 -0.0269 0.266 Uiso 0.50 1 calc PR S -1
C73 C 0.947(3) -0.069(4) -0.004(2) 0.221(10) Uiso 0.50 1 d PG S -1
H73 H 0.9152 -0.1120 -0.0026 0.266 Uiso 0.50 1 calc PR S -1
C74 C 0.942(3) 0.027(4) 0.009(2) 0.221(10) Uiso 0.50 1 d PG S -1
H74 H 0.9072 0.0498 0.0191 0.266 Uiso 0.50 1 calc PR S -1
C75 C 0.977(2) 0.190(3) 0.027(2) 0.221(10) Uiso 0.50 1 d PD S -1
H75A H 1.0046 0.2351 0.0157 0.332 Uiso 0.50 1 calc PR S -1
H75B H 0.9840 0.1905 0.0688 0.332 Uiso 0.50 1 calc PR S -1
H75C H 0.9353 0.2072 0.0092 0.332 Uiso 0.50 1 calc PR S -1
C76 C 0.5157(12) -0.0516(13) 0.5092(13) 0.136(4) Uiso 0.50 1 d PGD T -1
C77 C 0.5518(8) 0.0254(19) 0.5013(12) 0.136(4) Uiso 0.50 1 d PG T -1
H77 H 0.5940 0.0168 0.5059 0.163 Uiso 0.50 1 calc PR T -1
C78 C 0.5256(11) 0.1152(14) 0.4869(10) 0.136(4) Uiso 0.50 1 d PG T -1
H78 H 0.5501 0.1673 0.4816 0.163 Uiso 0.50 1 calc PR T -1
C79 C 0.4633(12) 0.1279(12) 0.4802(11) 0.136(4) Uiso 0.50 1 d PG T -1
H79 H 0.4455 0.1886 0.4704 0.163 Uiso 0.50 1 calc PR T -1
C80 C 0.4271(8) 0.0508(18) 0.4880(11) 0.136(4) Uiso 0.50 1 d PG T -1
H80 H 0.3849 0.0594 0.4835 0.163 Uiso 0.50 1 calc PR T -1
C81 C 0.4533(11) -0.0389(14) 0.5025(12) 0.136(4) Uiso 0.50 1 d PG T -1
H81 H 0.4289 -0.0910 0.5078 0.163 Uiso 0.50 1 calc PR T -1
C82 C 0.5675(13) -0.122(2) 0.5230(16) 0.136(4) Uiso 0.50 1 d PD T -1
H82A H 0.5992 -0.0990 0.5554 0.204 Uiso 0.50 1 calc PR T -1
H82B H 0.5841 -0.1304 0.4896 0.204 Uiso 0.50 1 calc PR T -1
H82C H 0.5526 -0.1838 0.5331 0.204 Uiso 0.50 1 calc PR T -1

loop_
_atom_site_aniso_label
_atom_site_aniso_U_11
_atom_site_aniso_U_22
_atom_site_aniso_U_33
_atom_site_aniso_U_23
_atom_site_aniso_U_13
_atom_site_aniso_U_12
Nd1 0.0586(4) 0.0505(4) 0.0635(4) -0.0007(2) 0.0219(2) 0.0004(2)
Li1 0.105(14) 0.078(12) 0.093(13) -0.005(10) 0.041(11) -0.030(11)
Li2 0.095(13) 0.024(7) 0.133(16) -0.010(8) 0.025(12) 0.009(8)
N1 0.071(5) 0.084(6) 0.075(6) -0.012(5) 0.030(4) 0.005(5)
N2 0.047(4) 0.082(6) 0.079(5) 0.002(4) 0.019(4) -0.010(4)
N3 0.063(5) 0.060(5) 0.064(5) -0.009(4) 0.017(4) -0.011(4)
N4 0.103(7) 0.051(5) 0.087(6) -0.008(4) 0.050(5) 0.005(4)
N5 0.069(5) 0.068(5) 0.102(7) 0.005(5) 0.039(5) 0.005(4)
O1 0.068(4) 0.087(5) 0.104(6) 0.013(4) 0.013(4) -0.020(4)
C1 0.070(6) 0.076(7) 0.071(6) -0.007(5) 0.034(5) -0.012(6)
C2 0.077(7) 0.076(7) 0.081(7) -0.002(6) 0.036(6) 0.001(6)
C3 0.162(14) 0.095(9) 0.072(8) -0.022(7) 0.048(9) -0.039(10)
C4 0.176(16) 0.110(12) 0.082(9) 0.000(9) 0.038(10) -0.001(11)
C5 0.105(10) 0.120(11) 0.081(8) 0.004(8) 0.010(7) -0.003(9)
C6 0.083(7) 0.084(8) 0.067(6) 0.006(6) 0.026(6) -0.003(6)
C7 0.099(8) 0.110(8) 0.106(9) -0.039(8) 0.037(7) -0.007(7)
C8 0.077(11) 0.092(18) 0.12(3) 0.01(2) 0.005(16) 0.015(14)
C9 0.06(2) 0.106(13) 0.14(3) -0.04(2) 0.00(2) 0.007(16)
C8A 0.076(18) 0.14(3) 0.17(4) 0.02(3) 0.039(19) 0.025(19)
C9A 0.10(3) 0.080(13) 0.13(3) -0.019(15) 0.03(3) 0.026(12)
C10 0.077(7) 0.106(9) 0.058(6) -0.004(6) 0.006(5) 0.010(7)
C11 0.121(11) 0.131(12) 0.120(11) 0.022(9) 0.063(9) 0.023(9)
C12 0.147(12) 0.074(8) 0.135(11) -0.008(7) 0.090(10) -0.011(8)
C13 0.055(5) 0.072(6) 0.073(6) 0.020(5) 0.017(5) -0.003(5)
C14 0.056(6) 0.091(8) 0.071(6) 0.029(6) -0.002(5) -0.014(6)
C15 0.063(6) 0.088(8) 0.097(8) 0.019(7) 0.001(6) -0.013(6)
C16 0.058(7) 0.112(11) 0.136(12) 0.020(9) 0.015(8) -0.004(7)
C17 0.075(8) 0.094(9) 0.145(12) 0.011(9) 0.050(8) 0.004(7)
C18 0.072(6) 0.065(6) 0.089(7) 0.030(6) 0.030(6) 0.012(5)
C19 0.081(7) 0.125(11) 0.069(7) -0.012(7) 0.016(6) -0.042(8)
C20 0.112(10) 0.101(10) 0.115(10) -0.023(8) 0.027(8) -0.002(8)
C21 0.141(13) 0.141(14) 0.080(8) -0.009(8) 0.010(8) -0.031(10)
C22 0.084(7) 0.087(8) 0.099(8) -0.008(7) 0.043(7) -0.004(7)
C23 0.127(10) 0.083(9) 0.098(10) -0.014(8) 0.036(7) -0.006(9)
C24 0.127(10) 0.083(9) 0.098(10) -0.014(8) 0.036(7) -0.006(9)
C23A 0.127(10) 0.083(9) 0.098(10) -0.014(8) 0.036(7) -0.006(9)
C24A 0.127(10) 0.083(9) 0.098(10) -0.014(8) 0.036(7) -0.006(9)
C25 0.108(4) 0.099(4) 0.098(4) 0.030(3) 0.026(3) 0.035(3)
C26 0.108(4) 0.099(4) 0.098(4) 0.030(3) 0.026(3) 0.035(3)
C27 0.108(4) 0.099(4) 0.098(4) 0.030(3) 0.026(3) 0.035(3)
C28 0.108(4) 0.099(4) 0.098(4) 0.030(3) 0.026(3) 0.035(3)
C29 0.108(4) 0.099(4) 0.098(4) 0.030(3) 0.026(3) 0.035(3)
C30 0.108(4) 0.099(4) 0.098(4) 0.030(3) 0.026(3) 0.035(3)
C31 0.075(7) 0.052(6) 0.119(9) 0.005(6) 0.019(6) 0.024(5)
C32 0.105(9) 0.087(10) 0.131(9) -0.015(8) 0.050(7) 0.012(7)
C33 0.105(9) 0.087(10) 0.131(9) -0.015(8) 0.050(7) 0.012(7)
C32A 0.105(9) 0.087(10) 0.131(9) -0.015(8) 0.050(7) 0.012(7)
C33A 0.105(9) 0.087(10) 0.131(9) -0.015(8) 0.050(7) 0.012(7)
C34 0.084(7) 0.086(8) 0.066(6) 0.008(6) 0.002(5) -0.015(6)
C35 0.083(7) 0.153(10) 0.082(10) 0.015(10) 0.035(6) -0.003(7)
C36 0.083(7) 0.153(10) 0.082(10) 0.015(10) 0.035(6) -0.003(7)
C35A 0.083(7) 0.153(10) 0.082(10) 0.015(10) 0.035(6) -0.003(7)
C36A 0.083(7) 0.153(10) 0.082(10) 0.015(10) 0.035(6) -0.003(7)
C37 0.089(5) 0.091(8) 0.107(8) 0.021(7) 0.021(4) 0.002(4)
C38 0.089(5) 0.091(8) 0.107(8) 0.021(7) 0.021(4) 0.002(4)
C39 0.089(5) 0.091(8) 0.107(8) 0.021(7) 0.021(4) 0.002(4)
C40 0.089(5) 0.091(8) 0.107(8) 0.021(7) 0.021(4) 0.002(4)
C37A 0.089(5) 0.091(8) 0.107(8) 0.021(7) 0.021(4) 0.002(4)
C38A 0.089(5) 0.091(8) 0.107(8) 0.021(7) 0.021(4) 0.002(4)
C39A 0.089(5) 0.091(8) 0.107(8) 0.021(7) 0.021(4) 0.002(4)
C40A 0.089(5) 0.091(8) 0.107(8) 0.021(7) 0.021(4) 0.002(4)
C41 0.075(6) 0.054(5) 0.083(7) 0.000(5) 0.039(5) -0.002(5)
C42 0.102(8) 0.070(7) 0.093(8) 0.015(6) 0.049(7) 0.011(6)
C43 0.123(10) 0.059(7) 0.134(11) 0.002(7) 0.071(9) 0.006(7)
C44 0.150(12) 0.065(8) 0.130(12) -0.033(8) 0.072(10) -0.021(8)
C45 0.089(7) 0.058(6) 0.103(8) -0.028(6) 0.037(6) -0.020(6)
C46 0.100(8) 0.061(6) 0.082(7) 0.000(5) 0.048(6) 0.010(6)
C47 0.161(12) 0.057(6) 0.096(8) 0.021(6) 0.069(9) 0.031(7)
C48 0.176(14) 0.080(13) 0.106(10) 0.045(9) 0.056(9) 0.031(10)
C49 0.176(14) 0.080(13) 0.106(10) 0.045(9) 0.056(9) 0.031(10)
C48A 0.176(14) 0.080(13) 0.106(10) 0.045(9) 0.056(9) 0.031(10)
C49A 0.176(14) 0.080(13) 0.106(10) 0.045(9) 0.056(9) 0.031(10)
C50 0.126(10) 0.074(7) 0.061(6) -0.003(5) 0.035(7) 0.005(7)
C51 0.120(11) 0.128(10) 0.098(12) 0.044(9) 0.045(9) 0.012(9)
C52 0.120(11) 0.128(10) 0.098(12) 0.044(9) 0.045(9) 0.012(9)
C51A 0.120(11) 0.128(10) 0.098(12) 0.044(9) 0.045(9) 0.012(9)
C52A 0.120(11) 0.128(10) 0.098(12) 0.044(9) 0.045(9) 0.012(9)
C53 0.073(3) 0.137(5) 0.154(6) 0.026(4) 0.045(3) 0.005(3)
C54 0.073(3) 0.137(5) 0.154(6) 0.026(4) 0.045(3) 0.005(3)
C55 0.073(3) 0.137(5) 0.154(6) 0.026(4) 0.045(3) 0.005(3)
C56 0.073(3) 0.137(5) 0.154(6) 0.026(4) 0.045(3) 0.005(3)
C57 0.073(3) 0.137(5) 0.154(6) 0.026(4) 0.045(3) 0.005(3)
C58 0.073(3) 0.137(5) 0.154(6) 0.026(4) 0.045(3) 0.005(3)
C59 0.056(6) 0.151(13) 0.113(10) 0.014(10) 0.005(6) 0.024(8)
C60 0.118(11) 0.156(12) 0.109(14) 0.020(10) -0.001(12) 0.055(9)
C61 0.118(11) 0.156(12) 0.109(14) 0.020(10) -0.001(12) 0.055(9)
C60A 0.118(11) 0.156(12) 0.109(14) 0.020(10) -0.001(12) 0.055(9)
C61A 0.118(11) 0.156(12) 0.109(14) 0.020(10) -0.001(12) 0.055(9)
C62 0.116(11) 0.104(10) 0.135(12) 0.042(9) 0.064(9) 0.007(8)
C63 0.153(15) 0.124(11) 0.136(10) 0.018(9) 0.063(12) -0.006(12)
C64 0.153(15) 0.124(11) 0.136(10) 0.018(9) 0.063(12) -0.006(12)
C63A 0.153(15) 0.124(11) 0.136(10) 0.018(9) 0.063(12) -0.006(12)
C64A 0.153(15) 0.124(11) 0.136(10) 0.018(9) 0.063(12) -0.006(12)
O2 0.100(9) 0.103(10) 0.098(7) -0.017(7) 0.034(7) -0.033(8)
C65 0.100(9) 0.103(10) 0.098(7) -0.017(7) 0.034(7) -0.033(8)
C66 0.100(9) 0.103(10) 0.098(7) -0.017(7) 0.034(7) -0.033(8)
C67 0.100(9) 0.103(10) 0.098(7) -0.017(7) 0.034(7) -0.033(8)
C68 0.100(9) 0.103(10) 0.098(7) -0.017(7) 0.034(7) -0.033(8)
O2A 0.120(14) 0.078(10) 0.51(4) -0.070(16) 0.126(19) -0.047(10)
C65A 0.120(14) 0.078(10) 0.51(4) -0.070(16) 0.126(19) -0.047(10)
C66A 0.120(14) 0.078(10) 0.51(4) -0.070(16) 0.126(19) -0.047(10)
C67A 0.120(14) 0.078(10) 0.51(4) -0.070(16) 0.126(19) -0.047(10)
C68A 0.120(14) 0.078(10) 0.51(4) -0.070(16) 0.126(19) -0.047(10)

loop_
_atom_type_symbol
_atom_type_description
_atom_type_scat_dispersion_real
_atom_type_scat_dispersion_imag
_atom_type_scat_source
C C 0.0033 0.0016 'International Tables Vol C Tables 4.2.6.8 and 6.1.1.4'
H H 0.0000 0.0000 'International Tables Vol C Tables 4.2.6.8 and 6.1.1.4'
Li Li -0.0003 0.0001 'International Tables Vol C Tables 4.2.6.8 and 6.1.1.4'
N N 0.0061 0.0033 'International Tables Vol C Tables 4.2.6.8 and 6.1.1.4'
Nd Nd -0.1943 3.0179 'International Tables Vol C Tables 4.2.6.8 and 6.1.1.4'
O O 0.0106 0.0060 'International Tables Vol C Tables 4.2.6.8 and 6.1.1.4'

loop_
_geom_angle_atom_site_label_1
_geom_angle_atom_site_label_2
_geom_angle_atom_site_label_3
_geom_angle
N1 Nd1 N4 118.7(3)
N1 Nd1 N3 123.1(3)
N4 Nd1 N3 117.4(3)
N1 Nd1 N5 94.4(3)
N4 Nd1 N5 81.9(3)
N3 Nd1 N5 84.5(3)
N1 Nd1 N2 82.7(3)
N4 Nd1 N2 117.0(3)
N3 Nd1 N2 80.5(3)
N5 Nd1 N2 159.9(3)
N1 Nd1 Li2 111.5(4)
N4 Nd1 Li2 41.5(4)
N3 Nd1 Li2 103.6(4)
N5 Nd1 Li2 40.3(4)
N2 Nd1 Li2 157.8(4)
N1 Nd1 Li1 103.3(4)
N4 Nd1 Li1 129.6(4)
N3 Nd1 Li1 40.9(4)
N5 Nd1 Li1 123.3(4)
N2 Nd1 Li1 39.8(4)
Li2 Nd1 Li1 141.6(5)
N1 Nd1 H1N 18.0(17)
N4 Nd1 H1N 100.7(16)
N3 Nd1 H1N 140.5(12)
N5 Nd1 H1N 91(2)
N2 Nd1 H1N 92(2)
Li2 Nd1 H1N 98(2)
Li1 Nd1 H1N 119(2)
N1 Nd1 H2N 64.1(15)
N4 Nd1 H2N 123(3)
N3 Nd1 H2N 93(2)
N5 Nd1 H2N 153(2)
N2 Nd1 H2N 18.8(15)
Li2 Nd1 H2N 161(3)
Li1 Nd1 H2N 53(2)
H1N Nd1 H2N 73(3)
N1 Nd1 H4N 98.4(7)
N4 Nd1 H4N 20.4(8)
N3 Nd1 H4N 136.5(8)
N5 Nd1 H4N 80(2)
N2 Nd1 H4N 121(2)
Li2 Nd1 H4N 43(2)
Li1 Nd1 H4N 146(2)
H1N Nd1 H4N 80.4(18)
H2N Nd1 H4N 119(4)
N1 Nd1 H5N 108(2)
N4 Nd1 H5N 88(2)
N3 Nd1 H5N 65.8(7)
N5 Nd1 H5N 19.2(9)
N2 Nd1 H5N 145.2(10)
Li2 Nd1 H5N 49(2)
Li1 Nd1 H5N 105.8(9)
H1N Nd1 H5N 108(3)
H2N Nd1 H5N 150(4)
H4N Nd1 H5N 91(3)
O1 Li1 N2 132.2(11)
O1 Li1 N3 125.9(11)
N2 Li1 N3 101.7(8)
O1 Li1 C13 102.9(9)
N2 Li1 C13 31.5(4)
N3 Li1 C13 128.0(9)
O1 Li1 Nd1 176.6(11)
N2 Li1 Nd1 51.2(4)
N3 Li1 Nd1 50.7(4)
C13 Li1 Nd1 80.5(5)
O2 Li2 O2A 3.9(16)
O2 Li2 N5 127.4(13)
O2A Li2 N5 128.3(14)
O2 Li2 N4 129.3(11)
O2A Li2 N4 128.7(12)
N5 Li2 N4 103.1(8)
O2 Li2 C53 100.2(11)
O2A Li2 C53 100.0(13)
N5 Li2 C53 30.8(4)
N4 Li2 C53 129.8(8)
O2 Li2 C41 99.4(10)
O2A Li2 C41 99.6(11)
N5 Li2 C41 130.3(9)
N4 Li2 C41 31.4(4)
C53 Li2 C41 160.3(8)
O2 Li2 Nd1 175.6(12)
O2A Li2 Nd1 179.5(16)
N5 Li2 Nd1 51.8(4)
N4 Li2 Nd1 51.3(4)
C53 Li2 Nd1 80.1(5)
C41 Li2 Nd1 80.2(5)
O2 Li2 H4N 142.6(16)
O2A Li2 H4N 140.2(19)
N5 Li2 H4N 87.7(11)
N4 Li2 H4N 24.4(8)
C53 Li2 H4N 108.9(9)
C41 Li2 H4N 54.3(7)
Nd1 Li2 H4N 40.1(13)
C1 N1 Nd1 139.8(6)
C1 N1 H1N 119(3)
Nd1 N1 H1N 41(7)
C13 N2 Li1 99.6(8)
C13 N2 Nd1 153.6(7)
Li1 N2 Nd1 89.1(6)
C13 N2 H2N 145(6)
Li1 N2 H2N 114(6)
Nd1 N2 H2N 43(6)
C25 N3 Li1 107.1(9)
C25 N3 Nd1 143.1(7)
Li1 N3 Nd1 88.3(6)
C25 N3 H3N 104(6)
Li1 N3 H3N 100(6)
Nd1 N3 H3N 106(6)
C41 N4 Li2 98.4(8)
C41 N4 Nd1 152.7(6)
Li2 N4 Nd1 87.2(5)
C41 N4 H4N 155(4)
Li2 N4 H4N 82(6)
Nd1 N4 H4N 53(4)
C53 N5 Li2 100.8(10)
C53 N5 Nd1 152.6(9)
Li2 N5 Nd1 87.9(6)
C53 N5 H5N 152.6(17)
Li2 N5 H5N 100(5)
Nd1 N5 H5N 46(3)
C40 O1 C37 109.7(6)
C40 O1 C37A 98.4(14)
C37 O1 C37A 26.4(15)
C40 O1 C40A 25.3(16)
C37 O1 C40A 107.8(10)
C37A O1 C40A 108.0(7)
C40 O1 Li1 127.3(10)
C37 O1 Li1 122.5(10)
C37A O1 Li1 125.3(10)
C40A O1 Li1 126.2(10)
C6 C1 N1 123.3(9)
C6 C1 C2 116.2(10)
N1 C1 C2 120.4(10)
C3 C2 C1 119.1(11)
C3 C2 C7 121.0(12)
C1 C2 C7 119.8(10)
C4 C3 C2 123.8(13)
C4 C3 H3 118.1
C2 C3 H3 118.1
C5 C4 C3 116.4(14)
C5 C4 H4 121.8
C3 C4 H4 121.8
C4 C5 C6 123.3(14)
C4 C5 H5 118.3
C6 C5 H5 118.4
C5 C6 C1 121.0(11)
C5 C6 C10 118.4(11)
C1 C6 C10 120.6(10)
C2 C7 C8 121.6(18)
C2 C7 C9 122.4(18)
C8 C7 C9 104(3)
C2 C7 C8A 102.8(19)
C8 C7 C8A 27.0(18)
C9 C7 C8A 103(4)
C2 C7 C9A 103.3(18)
C8 C7 C9A 118(3)
C9 C7 C9A 19(3)
C8A C7 C9A 110(3)
C2 C7 H7 101.8
C8 C7 H7 101.8
C9 C7 H7 101.8
C8A C7 H7 127.3
C9A C7 H7 108.4
C7 C8 H8A 109.5
C7 C8 H8B 109.5
H8A C8 H8B 109.5
C7 C8 H8C 109.5
H8A C8 H8C 109.5
H8B C8 H8C 109.5
C7 C9 H9A 109.5
C7 C9 H9B 109.5
H9A C9 H9B 109.5
C7 C9 H9C 109.5
H9A C9 H9C 109.5
H9B C9 H9C 109.5
C7 C8A H8A1 109.5
C7 C8A H8A2 109.5
H8A1 C8A H8A2 109.5
C7 C8A H8A3 109.5
H8A1 C8A H8A3 109.5
H8A2 C8A H8A3 109.5
C7 C9A H9A1 109.5
C7 C9A H9A2 109.5
H9A1 C9A H9A2 109.5
C7 C9A H9A3 109.5
H9A1 C9A H9A3 109.5
H9A2 C9A H9A3 109.5
C12 C10 C6 110.5(9)
C12 C10 C11 110.3(10)
C6 C10 C11 113.0(10)
C12 C10 H10 107.6
C6 C10 H10 107.6
C11 C10 H10 107.6
C10 C11 H11A 109.5
C10 C11 H11B 109.5
H11A C11 H11B 109.5
C10 C11 H11C 109.5
H11A C11 H11C 109.5
H11B C11 H11C 109.5
C10 C12 H12A 109.5
C10 C12 H12B 109.5
H12A C12 H12B 109.5
C10 C12 H12C 109.5
H12A C12 H12C 109.5
H12B C12 H12C 109.5
N2 C13 C18 118.8(9)
N2 C13 C14 122.5(9)
C18 C13 C14 118.7(9)
N2 C13 Li1 48.9(6)
C18 C13 Li1 94.9(8)
C14 C13 Li1 125.1(8)
C15 C14 C13 119.9(11)
C15 C14 C19 120.3(11)
C13 C14 C19 119.7(9)
C16 C15 C14 121.2(12)
C16 C15 H15 119.4
C14 C15 H15 119.4
C17 C16 C15 118.4(11)
C17 C16 H16 120.8
C15 C16 H16 120.8
C16 C17 C18 123.4(13)
C16 C17 H17 118.3
C18 C17 H17 118.3
C17 C18 C13 118.2(11)
C17 C18 C22 119.3(11)
C13 C18 C22 122.5(9)
C14 C19 C21 113.8(11)
C14 C19 C20 112.4(9)
C21 C19 C20 109.8(11)
C14 C19 H19 106.8
C21 C19 H19 106.8
C20 C19 H19 106.8
C19 C20 H20A 109.5
C19 C20 H20B 109.5
H20A C20 H20B 109.5
C19 C20 H20C 109.5
H20A C20 H20C 109.5
H20B C20 H20C 109.5
C19 C21 H21A 109.5
C19 C21 H21B 109.5
H21A C21 H21B 109.5
C19 C21 H21C 109.5
H21A C21 H21C 109.5
H21B C21 H21C 109.5
C23 C22 C23A 16(2)
C23 C22 C18 115(2)
C23A C22 C18 107(2)
C23 C22 C24A 91.0(17)
C23A C22 C24A 106.5(17)
C18 C22 C24A 121.7(15)
C23 C22 C24 115.6(16)
C23A C22 C24 131.0(19)
C18 C22 C24 107.5(14)
C24A C22 C24 24.6(13)
C23 C22 H22 106.1
C23A C22 H22 96.8
C18 C22 H22 106.1
C24A C22 H22 115.9
C24 C22 H22 106.1
C22 C23 H23A 109.5
C22 C23 H23B 109.5
H23A C23 H23B 109.5
C22 C23 H23C 109.5
H23A C23 H23C 109.5
H23B C23 H23C 109.5
C22 C24 H24A 109.5
C22 C24 H24B 109.5
H24A C24 H24B 109.5
C22 C24 H24C 109.5
H24A C24 H24C 109.5
H24B C24 H24C 109.5
C22 C23A H23D 109.5
C22 C23A H23E 109.5
H23D C23A H23E 109.5
C22 C23A H23F 109.5
H23D C23A H23F 109.5
H23E C23A H23F 109.5
C22 C24A H24D 109.5
C22 C24A H24E 109.5
H24D C24A H24E 109.5
C22 C24A H24F 109.5
H24D C24A H24F 109.5
H24E C24A H24F 109.5
C26 C25 C30 118.7(11)
C26 C25 N3 118.1(11)
C30 C25 N3 123.1(11)
C27 C26 C25 118.1(12)
C27 C26 C31 119.0(12)
C25 C26 C31 122.9(10)
C28 C27 C26 122.5(13)
C28 C27 H27 118.7
C26 C27 H27 118.7
C27 C28 C29 119.8(12)
C27 C28 H28 120.1
C29 C28 H28 120.1
C30 C29 C28 120.8(13)
C30 C29 H29 119.6
C28 C29 H29 119.6
C29 C30 C25 120.1(13)
C29 C30 C34 119.8(12)
C25 C30 C34 120.0(11)
C26 C31 C32 111(3)
C26 C31 C32A 113(3)
C32 C31 C32A 11(3)
C26 C31 C33A 116.4(19)
C32 C31 C33A 100(3)
C32A C31 C33A 107(3)
C26 C31 C33 105.8(18)
C32 C31 C33 116(2)
C32A C31 C33 124(3)
C33A C31 C33 16.9(16)
C26 C31 H31 107.9
C32 C31 H31 107.9
C32A C31 H31 97.6
C33A C31 H31 113.8
C33 C31 H31 107.9
C31 C32 H32A 109.5
C31 C32 H32B 109.5
H32A C32 H32B 109.5
C31 C32 H32C 109.5
H32A C32 H32C 109.5
H32B C32 H32C 109.5
C31 C33 H33A 109.5
C31 C33 H33B 109.5
H33A C33 H33B 109.5
C31 C33 H33C 109.5
H33A C33 H33C 109.5
H33B C33 H33C 109.5
C31 C32A H32D 109.5
C31 C32A H32E 109.5
H32D C32A H32E 109.5
C31 C32A H32F 109.5
H32D C32A H32F 109.5
H32E C32A H32F 109.5
C31 C33A H33D 109.5
C31 C33A H33E 109.5
H33D C33A H33E 109.5
C31 C33A H33F 109.5
H33D C33A H33F 109.5
H33E C33A H33F 109.5
C30 C34 C35 110(2)
C30 C34 C35A 115(2)
C35 C34 C35A 15(2)
C30 C34 C36 118.1(17)
C35 C34 C36 108.2(17)
C35A C34 C36 93.8(17)
C30 C34 C36A 106.4(16)
C35 C34 C36A 128(2)
C35A C34 C36A 113.7(16)
C36 C34 C36A 19.9(12)
C30 C34 H34 106.6
C35 C34 H34 106.6
C35A C34 H34 116.1
C36 C34 H34 106.6
C36A C34 H34 96.7
C34 C35 H35A 109.5
C34 C35 H35B 109.5
H35A C35 H35B 109.5
C34 C35 H35C 109.5
H35A C35 H35C 109.5
H35B C35 H35C 109.5
C34 C36 H36A 109.5
C34 C36 H36B 109.5
H36A C36 H36B 109.5
C34 C36 H36C 109.5
H36A C36 H36C 109.5
H36B C36 H36C 109.5
C34 C35A H35D 109.5
C34 C35A H35E 109.5
H35D C35A H35E 109.5
C34 C35A H35F 109.5
H35D C35A H35F 109.5
H35E C35A H35F 109.5
C34 C36A H36D 109.5
C34 C36A H36E 109.5
H36D C36A H36E 109.5
C34 C36A H36F 109.5
H36D C36A H36F 109.5
H36E C36A H36F 109.5
O1 C37 C38 107.5(6)
O1 C37 H37A 110.2
C38 C37 H37A 110.2
O1 C37 H37B 110.2
C38 C37 H37B 110.2
H37A C37 H37B 108.5
C37 C38 C39 104.5(5)
C37 C38 H38A 110.9
C39 C38 H38A 110.9
C37 C38 H38B 110.9
C39 C38 H38B 110.9
H38A C38 H38B 108.9
C40 C39 C38 104.4(5)
C40 C39 H39A 110.9
C38 C39 H39A 110.9
C40 C39 H39B 110.9
C38 C39 H39B 110.9
H39A C39 H39B 108.9
O1 C40 C39 108.4(6)
O1 C40 H40A 110.0
C39 C40 H40A 110.0
O1 C40 H40B 110.0
C39 C40 H40B 110.0
H40A C40 H40B 108.4
O1 C37A C38A 107.2(7)
O1 C37A H37C 110.3
C38A C37A H37C 110.3
O1 C37A H37D 110.3
C38A C37A H37D 110.3
H37C C37A H37D 108.5
C37A C38A C39A 104.3(5)
C37A C38A H38C 110.9
C39A C38A H38C 110.9
C37A C38A H38D 110.9
C39A C38A H38D 110.9
H38C C38A H38D 108.9
C40A C39A C38A 104.5(5)
C40A C39A H39C 110.8
C38A C39A H39C 110.8
C40A C39A H39D 110.8
C38A C39A H39D 110.8
H39C C39A H39D 108.9
O1 C40A C39A 108.0(6)
O1 C40A H40C 110.1
C39A C40A H40C 110.1
O1 C40A H40D 110.1
C39A C40A H40D 110.1
H40C C40A H40D 108.4
C42 C41 N4 119.5(9)
C42 C41 C46 120.1(9)
N4 C41 C46 120.4(9)
C42 C41 Li2 125.6(8)
N4 C41 Li2 50.1(6)
C46 C41 Li2 91.8(8)
C43 C42 C41 117.5(11)
C43 C42 C47 118.9(11)
C41 C42 C47 123.7(10)
C44 C43 C42 122.7(12)
C44 C43 H43 118.6
C42 C43 H43 118.6
C45 C44 C43 117.6(11)
C45 C44 H44 121.2
C43 C44 H44 121.2
C44 C45 C46 124.2(12)
C44 C45 H45 117.9
C46 C45 H45 117.9
C45 C46 C41 117.6(10)
C45 C46 C50 118.9(10)
C41 C46 C50 123.2(9)
C42 C47 C49A 113.8(15)
C42 C47 C49 110.1(15)
C49A C47 C49 25.8(13)
C42 C47 C48 119.0(16)
C49A C47 C48 83.0(15)
C49 C47 C48 106.3(16)
C42 C47 C48A 103.2(15)
C49A C47 C48A 111.8(15)
C49 C47 C48A 134.9(15)
C48 C47 C48A 28.9(12)
C42 C47 H47 107.0
C49A C47 H47 125.8
C49 C47 H47 107.0
C48 C47 H47 107.0
C48A C47 H47 91.0
C47 C48 H48A 109.5
C47 C48 H48B 109.5
H48A C48 H48B 109.5
C47 C48 H48C 109.5
H48A C48 H48C 109.5
H48B C48 H48C 109.5
C47 C49 H49A 109.5
C47 C49 H49B 109.5
H49A C49 H49B 109.5
C47 C49 H49C 109.5
H49A C49 H49C 109.5
H49B C49 H49C 109.5
C47 C48A H48D 109.5
C47 C48A H48E 109.5
H48D C48A H48E 109.5
C47 C48A H48F 109.5
H48D C48A H48F 109.5
H48E C48A H48F 109.5
C47 C49A H49D 109.5
C47 C49A H49E 109.5
H49D C49A H49E 109.5
C47 C49A H49F 109.5
H49D C49A H49F 109.5
H49E C49A H49F 109.5
C46 C50 C52 117(2)
C46 C50 C51 109.0(16)
C52 C50 C51 110.5(18)
C46 C50 C52A 105.5(18)
C52 C50 C52A 15(2)
C51 C50 C52A 125(2)
C46 C50 C51A 114.4(16)
C52 C50 C51A 90(2)
C51 C50 C51A 22.2(16)
C52A C50 C51A 103(2)
C46 C50 H50 106.5
C52 C50 H50 106.5
C51 C50 H50 106.5
C52A C50 H50 103.5
C51A C50 H50 121.9
C50 C51 H51A 109.5
C50 C51 H51B 109.5
H51A C51 H51B 109.5
C50 C51 H51C 109.5
H51A C51 H51C 109.5
H51B C51 H51C 109.5
C50 C52 H52A 109.5
C50 C52 H52B 109.5
H52A C52 H52B 109.5
C50 C52 H52C 109.5
H52A C52 H52C 109.5
H52B C52 H52C 109.5
C50 C51A H51D 109.5
C50 C51A H51E 109.5
H51D C51A H51E 109.5
C50 C51A H51F 109.5
H51D C51A H51F 109.5
H51E C51A H51F 109.5
C50 C52A H52D 109.5
C50 C52A H52E 109.5
H52D C52A H52E 109.5
C50 C52A H52F 109.5
H52D C52A H52F 109.5
H52E C52A H52F 109.5
N5 C53 C58 120.5(13)
N5 C53 C54 122.3(12)
C58 C53 C54 117.1(12)
N5 C53 Li2 48.4(7)
C58 C53 Li2 91.2(10)
C54 C53 Li2 128.6(12)
C55 C54 C53 120.0(14)
C55 C54 C59 120.7(13)
C53 C54 C59 119.3(11)
C56 C55 C54 121.0(15)
C56 C55 H55 119.5
C54 C55 H55 119.5
C55 C56 C57 122.5(13)
C55 C56 H56 118.7
C57 C56 H56 118.7
C56 C57 C58 118.2(14)
C56 C57 H57 120.9
C58 C57 H57 120.9
C53 C58 C57 121.0(14)
C53 C58 C62 121.0(11)
C57 C58 C62 117.9(13)
C60 C59 C54 120(2)
C60 C59 C61 112(2)
C54 C59 C61 107(2)
C60 C59 C60A 16(3)
C54 C59 C60A 106(2)
C61 C59 C60A 127(3)
C60 C59 C61A 95(3)
C54 C59 C61A 111(2)
C61 C59 C61A 20.2(16)
C60A C59 C61A 108(2)
C60 C59 H59 105.4
C54 C59 H59 105.4
C61 C59 H59 105.4
C60A C59 H59 105.1
C61A C59 H59 121.3
C59 C60 H60A 109.5
C59 C60 H60B 109.5
H60A C60 H60B 109.5
C59 C60 H60C 109.5
H60A C60 H60C 109.5
H60B C60 H60C 109.5
C59 C61 H61A 109.5
C59 C61 H61B 109.5
H61A C61 H61B 109.5
C59 C61 H61C 109.5
H61A C61 H61C 109.5
H61B C61 H61C 109.5
C59 C60A H60D 109.5
C59 C60A H60E 109.5
H60D C60A H60E 109.5
C59 C60A H60F 109.5
H60D C60A H60F 109.5
H60E C60A H60F 109.5
C59 C61A H61D 109.5
C59 C61A H61E 109.5
H61D C61A H61E 109.5
C59 C61A H61F 109.5
H61D C61A H61F 109.5
H61E C61A H61F 109.5
C58 C62 C64 107(3)
C58 C62 C64A 114(3)
C64 C62 C64A 15(3)
C58 C62 C63 112(3)
C64 C62 C63 111(3)
C64A C62 C63 96(3)
C58 C62 C63A 120(3)
C64 C62 C63A 117(3)
C64A C62 C63A 103(3)
C63 C62 C63A 16(3)
C58 C62 H62 108.7
C64 C62 H62 108.7
C64A C62 H62 116.1
C63 C62 H62 108.7
C63A C62 H62 93.1
C62 C63 H63A 109.5
C62 C63 H63B 109.5
H63A C63 H63B 109.5
C62 C63 H63C 109.5
H63A C63 H63C 109.5
H63B C63 H63C 109.5
C62 C64 H64A 109.5
C62 C64 H64B 109.5
H64A C64 H64B 109.5
C62 C64 H64C 109.5
H64A C64 H64C 109.5
H64B C64 H64C 109.5
C62 C63A H63D 109.5
C62 C63A H63E 109.5
H63D C63A H63E 109.5
C62 C63A H63F 109.5
H63D C63A H63F 109.5
H63E C63A H63F 109.5
C62 C64A H64D 109.5
C62 C64A H64E 109.5
H64D C64A H64E 109.5
C62 C64A H64F 109.5
H64D C64A H64F 109.5
H64E C64A H64F 109.5
C68 O2 C65 108.0(7)
C68 O2 Li2 124.3(16)
C65 O2 Li2 127.5(16)
O2 C65 C66 106.7(7)
O2 C65 H65A 110.4
C66 C65 H65A 110.4
O2 C65 H65B 110.4
C66 C65 H65B 110.4
H65A C65 H65B 108.6
C65 C66 C67 103.9(5)
C65 C66 H66A 111.0
C67 C66 H66A 111.0
C65 C66 H66B 111.0
C67 C66 H66B 111.0
H66A C66 H66B 109.0
C68 C67 C66 104.6(5)
C68 C67 H67A 110.8
C66 C67 H67A 110.8
C68 C67 H67B 110.8
C66 C67 H67B 110.8
H67A C67 H67B 108.9
O2 C68 C67 107.7(6)
O2 C68 H68A 110.2
C67 C68 H68A 110.2
O2 C68 H68B 110.2
C67 C68 H68B 110.2
H68A C68 H68B 108.5
C68A O2A C65A 108.8(8)
C68A O2A Li2 126.6(19)
C65A O2A Li2 124.6(19)
O2A C65A C66A 108.4(7)
O2A C65A H65C 110.0
C66A C65A H65C 110.0
O2A C65A H65D 110.0
C66A C65A H65D 110.0
H65C C65A H65D 108.4
C65A C66A C67A 104.4(5)
C65A C66A H66C 110.9
C67A C66A H66C 110.9
C65A C66A H66D 110.9
C67A C66A H66D 110.9
H66C C66A H66D 108.9
C68A C67A C66A 104.4(6)
C68A C67A H67C 110.9
C66A C67A H67C 110.9
C68A C67A H67D 110.9
C66A C67A H67D 110.9
H67C C67A H67D 108.9
O2A C68A C67A 107.7(8)
O2A C68A H68C 110.2
C67A C68A H68C 110.2
O2A C68A H68D 110.2
C67A C68A H68D 110.2
H68C C68A H68D 108.5
C70 C69 C74 120.0
C70 C69 C75 128(4)
C74 C69 C75 112(4)
C69 C70 C71 120.0
C69 C70 H70 120.0
C71 C70 H70 120.0
C72 C71 C70 120.0
C72 C71 H71 120.0
C70 C71 H71 120.0
C73 C72 C71 120.0
C73 C72 H72 120.0
C71 C72 H72 120.0
C72 C73 C74 120.0
C72 C73 H73 120.0
C74 C73 H73 120.0
C73 C74 C69 120.0
C73 C74 H74 120.0
C69 C74 H74 120.0
C77 C76 C81 120.0
C77 C76 C82 94.9(19)
C81 C76 C82 145.1(19)
C78 C77 C76 120.0
C78 C77 H77 120.0
C76 C77 H77 120.0
C77 C78 C79 120.0
C77 C78 H78 120.0
C79 C78 H78 120.0
C78 C79 C80 120.0
C78 C79 H79 120.0
C80 C79 H79 120.0
C81 C80 C79 120.0
C81 C80 H80 120.0
C79 C80 H80 120.0
C80 C81 C76 120.0
C80 C81 H81 120.0
C76 C81 H81 120.0

loop_
_geom_bond_atom_site_label_1
_geom_bond_atom_site_label_2
_geom_bond_distance
Nd1 N1 2.371(8)
Nd1 N4 2.447(8)
Nd1 N3 2.452(8)
Nd1 N5 2.462(9)
Nd1 N2 2.467(7)
Nd1 Li2 3.132(17)
Nd1 Li1 3.166(17)
Nd1 H1N 1.81(9)
Nd1 H2N 1.91(9)
Nd1 H4N 2.03(6)
Nd1 H5N 1.94(5)
Li1 O1 1.858(18)
Li1 N2 2.02(2)
Li1 N3 2.07(2)
Li1 C13 2.65(2)
Li2 O2 1.91(2)
Li2 O2A 1.92(2)
Li2 N5 2.029(16)
Li2 N4 2.08(2)
Li2 C53 2.66(2)
Li2 C41 2.68(2)
Li2 H4N 2.14(9)
N1 C1 1.406(12)
N1 H1N 0.86(2)
N2 C13 1.403(11)
N2 H2N 0.90(2)
N3 C25 1.425(13)
N3 H3N 0.90(2)
N4 C41 1.412(11)
N4 H4N 0.89(2)
N5 C53 1.387(14)
N5 H5N 0.89(2)
O1 C40 1.419(9)
O1 C37 1.430(9)
O1 C37A 1.436(9)
O1 C40A 1.439(9)
C1 C6 1.400(14)
C1 C2 1.448(14)
C2 C3 1.384(16)
C2 C7 1.520(16)
C3 C4 1.382(19)
C3 H3 0.9400
C4 C5 1.360(18)
C4 H4 0.9400
C5 C6 1.390(15)
C5 H5 0.9400
C6 C10 1.530(15)
C7 C8 1.534(18)
C7 C9 1.540(18)
C7 C8A 1.544(18)
C7 C9A 1.548(18)
C7 H7 0.9900
C8 H8A 0.9700
C8 H8B 0.9700
C8 H8C 0.9700
C9 H9A 0.9700
C9 H9B 0.9700
C9 H9C 0.9700
C8A H8A1 0.9700
C8A H8A2 0.9700
C8A H8A3 0.9700
C9A H9A1 0.9700
C9A H9A2 0.9700
C9A H9A3 0.9700
C10 C12 1.529(15)
C10 C11 1.541(15)
C10 H10 0.9900
C11 H11A 0.9700
C11 H11B 0.9700
C11 H11C 0.9700
C12 H12A 0.9700
C12 H12B 0.9700
C12 H12C 0.9700
C13 C18 1.420(14)
C13 C14 1.424(14)
C14 C15 1.401(14)
C14 C19 1.513(16)
C15 C16 1.381(17)
C15 H15 0.9400
C16 C17 1.377(17)
C16 H16 0.9400
C17 C18 1.395(15)
C17 H17 0.9400
C18 C22 1.519(15)
C19 C21 1.519(15)
C19 C20 1.535(17)
C19 H19 0.9900
C20 H20A 0.9700
C20 H20B 0.9700
C20 H20C 0.9700
C21 H21A 0.9700
C21 H21B 0.9700
C21 H21C 0.9700
C22 C23 1.511(18)
C22 C23A 1.518(18)
C22 C24A 1.538(17)
C22 C24 1.543(17)
C22 H22 0.9900
C23 H23A 0.9700
C23 H23B 0.9700
C23 H23C 0.9700
C24 H24A 0.9700
C24 H24B 0.9700
C24 H24C 0.9700
C23A H23D 0.9700
C23A H23E 0.9700
C23A H23F 0.9700
C24A H24D 0.9700
C24A H24E 0.9700
C24A H24F 0.9700
C25 C26 1.418(17)
C25 C30 1.425(17)
C26 C27 1.384(15)
C26 C31 1.501(16)
C27 C28 1.367(16)
C27 H27 0.9400
C28 C29 1.374(16)
C28 H28 0.9400
C29 C30 1.370(16)
C29 H29 0.9400
C30 C34 1.509(16)
C31 C32 1.531(18)
C31 C32A 1.532(18)
C31 C33A 1.547(18)
C31 C33 1.558(18)
C31 H31 0.9900
C32 H32A 0.9700
C32 H32B 0.9700
C32 H32C 0.9700
C33 H33A 0.9700
C33 H33B 0.9700
C33 H33C 0.9700
C32A H32D 0.9700
C32A H32E 0.9700
C32A H32F 0.9700
C33A H33D 0.9700
C33A H33E 0.9700
C33A H33F 0.9700
C34 C35 1.521(18)
C34 C35A 1.525(18)
C34 C36 1.540(17)
C34 C36A 1.560(17)
C34 H34 0.9900
C35 H35A 0.9700
C35 H35B 0.9700
C35 H35C 0.9700
C36 H36A 0.9700
C36 H36B 0.9700
C36 H36C 0.9700
C35A H35D 0.9700
C35A H35E 0.9700
C35A H35F 0.9700
C36A H36D 0.9700
C36A H36E 0.9700
C36A H36F 0.9700
C37 C38 1.538(9)
C37 H37A 0.9800
C37 H37B 0.9800
C38 C39 1.559(9)
C38 H38A 0.9800
C38 H38B 0.9800
C39 C40 1.540(9)
C39 H39A 0.9800
C39 H39B 0.9800
C40 H40A 0.9800
C40 H40B 0.9800
C37A C38A 1.541(9)
C37A H37C 0.9800
C37A H37D 0.9800
C38A C39A 1.559(9)
C38A H38C 0.9800
C38A H38D 0.9800
C39A C40A 1.534(9)
C39A H39C 0.9800
C39A H39D 0.9800
C40A H40C 0.9800
C40A H40D 0.9800
C41 C42 1.412(14)
C41 C46 1.422(14)
C42 C43 1.400(15)
C42 C47 1.514(15)
C43 C44 1.387(17)
C43 H43 0.9400
C44 C45 1.348(16)
C44 H44 0.9400
C45 C46 1.381(13)
C45 H45 0.9400
C46 C50 1.506(14)
C47 C49A 1.528(17)
C47 C49 1.529(18)
C47 C48 1.535(17)
C47 C48A 1.559(17)
C47 H47 0.9900
C48 H48A 0.9700
C48 H48B 0.9700
C48 H48C 0.9700
C49 H49A 0.9700
C49 H49B 0.9700
C49 H49C 0.9700
C48A H48D 0.9700
C48A H48E 0.9700
C48A H48F 0.9700
C49A H49D 0.9700
C49A H49E 0.9700
C49A H49F 0.9700
C50 C52 1.531(18)
C50 C51 1.532(18)
C50 C52A 1.539(18)
C50 C51A 1.540(18)
C50 H50 0.9900
C51 H51A 0.9700
C51 H51B 0.9700
C51 H51C 0.9700
C52 H52A 0.9700
C52 H52B 0.9700
C52 H52C 0.9700
C51A H51D 0.9700
C51A H51E 0.9700
C51A H51F 0.9700
C52A H52D 0.9700
C52A H52E 0.9700
C52A H52F 0.9700
C53 C58 1.401(19)
C53 C54 1.443(19)
C54 C55 1.371(16)
C54 C59 1.525(18)
C55 C56 1.342(18)
C55 H55 0.9400
C56 C57 1.376(18)
C56 H56 0.9400
C57 C58 1.412(16)
C57 H57 0.9400
C58 C62 1.511(18)
C59 C60 1.521(18)
C59 C61 1.530(18)
C59 C60A 1.530(18)
C59 C61A 1.545(18)
C59 H59 0.9900
C60 H60A 0.9700
C60 H60B 0.9700
C60 H60C 0.9700
C61 H61A 0.9700
C61 H61B 0.9700
C61 H61C 0.9700
C60A H60D 0.9700
C60A H60E 0.9700
C60A H60F 0.9700
C61A H61D 0.9700
C61A H61E 0.9700
C61A H61F 0.9700
C62 C64 1.517(18)
C62 C64A 1.524(18)
C62 C63 1.542(19)
C62 C63A 1.546(18)
C62 H62 0.9900
C63 H63A 0.9700
C63 H63B 0.9700
C63 H63C 0.9700
C64 H64A 0.9700
C64 H64B 0.9700
C64 H64C 0.9700
C63A H63D 0.9700
C63A H63E 0.9700
C63A H63F 0.9700
C64A H64D 0.9700
C64A H64E 0.9700
C64A H64F 0.9700
O2 C68 1.432(9)
O2 C65 1.439(9)
C65 C66 1.547(9)
C65 H65A 0.9800
C65 H65B 0.9800
C66 C67 1.557(9)
C66 H66A 0.9800
C66 H66B 0.9800
C67 C68 1.541(9)
C67 H67A 0.9800
C67 H67B 0.9800
C68 H68A 0.9800
C68 H68B 0.9800
O2A C68A 1.430(9)
O2A C65A 1.430(9)
C65A C66A 1.542(9)
C65A H65C 0.9800
C65A H65D 0.9800
C66A C67A 1.555(9)
C66A H66C 0.9800
C66A H66D 0.9800
C67A C68A 1.546(9)
C67A H67C 0.9800
C67A H67D 0.9800
C68A H68C 0.9800
C68A H68D 0.9800
C69 C70 1.3900
C69 C74 1.3900
C69 C75 1.51(2)
C70 C71 1.3900
C70 H70 0.9400
C71 C72 1.3900
C71 H71 0.9400
C72 C73 1.3900
C72 H72 0.9400
C73 C74 1.3900
C73 H73 0.9400
C74 H74 0.9400
C75 H75A 0.9700
C75 H75B 0.9700
C75 H75C 0.9700
C76 C77 1.3900
C76 C81 1.3900
C76 C82 1.504(17)
C77 C78 1.3900
C77 H77 0.9400
C78 C79 1.3900
C78 H78 0.9400
C79 C80 1.3900
C79 H79 0.9400
C80 C81 1.3900
C80 H80 0.9400
C81 H81 0.9400
C82 H82A 0.9700
C82 H82B 0.9700
C82 H82C 0.9700

loop_
_geom_torsion_atom_site_label_1
_geom_torsion_atom_site_label_2
_geom_torsion_atom_site_label_3
_geom_torsion_atom_site_label_4
_geom_torsion
N1 Nd1 Li1 O1 114(17)
N4 Nd1 Li1 O1 -99(17)
N3 Nd1 Li1 O1 -12(17)
N5 Nd1 Li1 O1 10(17)
N2 Nd1 Li1 O1 175(18)
Li2 Nd1 Li1 O1 -41(18)
N1 Nd1 Li1 N2 -60.8(6)
N4 Nd1 Li1 N2 85.9(7)
N3 Nd1 Li1 N2 173.5(9)
N5 Nd1 Li1 N2 -165.3(4)
Li2 Nd1 Li1 N2 144.5(6)
N1 Nd1 Li1 N3 125.7(5)
N4 Nd1 Li1 N3 -87.7(7)
N5 Nd1 Li1 N3 21.2(7)
N2 Nd1 Li1 N3 -173.5(9)
Li2 Nd1 Li1 N3 -29.1(11)
N1 Nd1 Li1 C13 -73.8(5)
N4 Nd1 Li1 C13 72.9(6)
N3 Nd1 Li1 C13 160.6(9)
N5 Nd1 Li1 C13 -178.2(4)
N2 Nd1 Li1 C13 -13.0(4)
Li2 Nd1 Li1 C13 131.5(7)
N1 Nd1 Li2 O2 -151(14)
N4 Nd1 Li2 O2 99(15)
N3 Nd1 Li2 O2 -17(15)
N5 Nd1 Li2 O2 -81(14)
N2 Nd1 Li2 O2 82(15)
Li1 Nd1 Li2 O2 2(15)
N1 Nd1 Li2 O2A -165(100)
N4 Nd1 Li2 O2A 86(100)
N3 Nd1 Li2 O2A -30(100)
N5 Nd1 Li2 O2A -94(100)
N2 Nd1 Li2 O2A 68(100)
Li1 Nd1 Li2 O2A -11(100)
N1 Nd1 Li2 N5 -70.4(7)
N4 Nd1 Li2 N5 -179.8(10)
N3 Nd1 Li2 N5 64.0(6)
N2 Nd1 Li2 N5 162.5(8)
Li1 Nd1 Li2 N5 83.2(9)
N1 Nd1 Li2 N4 109.4(5)
N3 Nd1 Li2 N4 -116.2(5)
N5 Nd1 Li2 N4 179.8(10)
N2 Nd1 Li2 N4 -17.7(15)
Li1 Nd1 Li2 N4 -97.0(9)
N1 Nd1 Li2 C53 -57.1(6)
N4 Nd1 Li2 C53 -166.6(9)
N3 Nd1 Li2 C53 77.3(6)
N5 Nd1 Li2 C53 13.2(5)
N2 Nd1 Li2 C53 175.7(8)
Li1 Nd1 Li2 C53 96.4(9)
N1 Nd1 Li2 C41 123.3(5)
N4 Nd1 Li2 C41 13.8(4)
N3 Nd1 Li2 C41 -102.4(5)
N5 Nd1 Li2 C41 -166.4(9)
N2 Nd1 Li2 C41 -3.9(14)
Li1 Nd1 Li2 C41 -83.2(9)
N4 Nd1 N1 C1 -75.1(12)
N3 Nd1 N1 C1 115.5(11)
N5 Nd1 N1 C1 -158.2(11)
N2 Nd1 N1 C1 41.8(11)
Li2 Nd1 N1 C1 -120.5(11)
Li1 Nd1 N1 C1 76.0(12)
O1 Li1 N2 C13 25.5(17)
N3 Li1 N2 C13 -149.8(9)
Nd1 Li1 N2 C13 -154.9(7)
O1 Li1 N2 Nd1 -179.6(14)
N3 Li1 N2 Nd1 5.1(7)
C13 Li1 N2 Nd1 154.9(7)
N1 Nd1 N2 C13 -128.9(15)
N4 Nd1 N2 C13 -10.4(15)
N3 Nd1 N2 C13 105.7(15)
N5 Nd1 N2 C13 148.1(13)
Li2 Nd1 N2 C13 3(2)
Li1 Nd1 N2 C13 109.9(16)
N1 Nd1 N2 Li1 121.1(7)
N4 Nd1 N2 Li1 -120.3(6)
N3 Nd1 N2 Li1 -4.3(6)
N5 Nd1 N2 Li1 38.2(11)
Li2 Nd1 N2 Li1 -107.2(13)
O1 Li1 N3 C25 33.2(16)
N2 Li1 N3 C25 -151.0(9)
C13 Li1 N3 C25 -170.5(10)
Nd1 Li1 N3 C25 -145.9(8)
O1 Li1 N3 Nd1 179.1(12)
N2 Li1 N3 Nd1 -5.1(8)
C13 Li1 N3 Nd1 -24.6(10)
N1 Nd1 N3 C25 46.1(13)
N4 Nd1 N3 C25 -123.4(12)
N5 Nd1 N3 C25 -45.6(12)
N2 Nd1 N3 C25 120.9(12)
Li2 Nd1 N3 C25 -81.4(13)
Li1 Nd1 N3 C25 116.7(14)
N1 Nd1 N3 Li1 -70.6(7)
N4 Nd1 N3 Li1 119.8(6)
N5 Nd1 N3 Li1 -162.3(6)
N2 Nd1 N3 Li1 4.2(6)
Li2 Nd1 N3 Li1 161.9(7)
O2 Li2 N4 C41 -21.2(17)
O2A Li2 N4 C41 -26(2)
N5 Li2 N4 C41 153.4(9)
C53 Li2 N4 C41 170.5(11)
Nd1 Li2 N4 C41 153.2(7)
O2 Li2 N4 Nd1 -174.4(15)
O2A Li2 N4 Nd1 -179(2)
N5 Li2 N4 Nd1 0.2(8)
C53 Li2 N4 Nd1 17.4(12)
C41 Li2 N4 Nd1 -153.2(7)
N1 Nd1 N4 C41 166.3(15)
N3 Nd1 N4 C41 -23.7(17)
N5 Nd1 N4 C41 -103.1(16)
N2 Nd1 N4 C41 69.6(16)
Li2 Nd1 N4 C41 -103.0(18)
Li1 Nd1 N4 C41 23.9(18)
N1 Nd1 N4 Li2 -90.7(7)
N3 Nd1 N4 Li2 79.3(7)
N5 Nd1 N4 Li2 -0.1(6)
N2 Nd1 N4 Li2 172.6(6)
Li1 Nd1 N4 Li2 126.8(8)
O2 Li2 N5 C53 -31.7(18)
O2A Li2 N5 C53 -27(2)
N4 Li2 N5 C53 153.6(10)
C41 Li2 N5 C53 171.5(13)
Nd1 Li2 N5 C53 153.8(10)
O2 Li2 N5 Nd1 174.5(15)
O2A Li2 N5 Nd1 179(2)
N4 Li2 N5 Nd1 -0.2(8)
C53 Li2 N5 Nd1 -153.8(10)
C41 Li2 N5 Nd1 17.7(12)
N1 Nd1 N5 C53 8.8(18)
N4 Nd1 N5 C53 -109.6(18)
N3 Nd1 N5 C53 131.6(18)
N2 Nd1 N5 C53 90(2)
Li2 Nd1 N5 C53 -109.7(19)
Li1 Nd1 N5 C53 117.9(18)
N1 Nd1 N5 Li2 118.5(7)
N4 Nd1 N5 Li2 0.1(7)
N3 Nd1 N5 Li2 -118.6(7)
N2 Nd1 N5 Li2 -160.6(9)
Li1 Nd1 N5 Li2 -132.4(8)
N2 Li1 O1 C40 141.1(18)
N3 Li1 O1 C40 -45(2)
C13 Li1 O1 C40 154.4(16)
Nd1 Li1 O1 C40 -33(18)
N2 Li1 O1 C37 -31(2)
N3 Li1 O1 C37 143.7(16)
C13 Li1 O1 C37 -17.3(17)
Nd1 Li1 O1 C37 155(17)
N2 Li1 O1 C37A 1(2)
N3 Li1 O1 C37A 175.4(15)
C13 Li1 O1 C37A 14.5(18)
Nd1 Li1 O1 C37A -173(17)
N2 Li1 O1 C40A 172.8(16)
N3 Li1 O1 C40A -13(2)
C13 Li1 O1 C40A -173.9(14)
Nd1 Li1 O1 C40A -2(18)
Nd1 N1 C1 C6 34.9(16)
Nd1 N1 C1 C2 -142.5(9)
C6 C1 C2 C3 2.6(14)
N1 C1 C2 C3 -179.9(10)
C6 C1 C2 C7 178.8(9)
N1 C1 C2 C7 -3.7(14)
C1 C2 C3 C4 -2.6(19)
C7 C2 C3 C4 -178.8(12)
C2 C3 C4 C5 -1(2)
C3 C4 C5 C6 4(2)
C4 C5 C6 C1 -4(2)
C4 C5 C6 C10 173.2(13)
N1 C1 C6 C5 -177.0(10)
C2 C1 C6 C5 0.4(15)
N1 C1 C6 C10 6.1(15)
C2 C1 C6 C10 -176.5(9)
C3 C2 C7 C8 97(2)
C1 C2 C7 C8 -79(2)
C3 C2 C7 C9 -39(4)
C1 C2 C7 C9 145(4)
C3 C2 C7 C8A 76(2)
C1 C2 C7 C8A -100(2)
C3 C2 C7 C9A -39(3)
C1 C2 C7 C9A 145(3)
C5 C6 C10 C12 -68.2(14)
C1 C6 C10 C12 108.8(11)
C5 C6 C10 C11 55.9(14)
C1 C6 C10 C11 -127.1(11)
Li1 N2 C13 C18 69.5(10)
Nd1 N2 C13 C18 -38.1(19)
Li1 N2 C13 C14 -110.4(10)
Nd1 N2 C13 C14 142.0(12)
Nd1 N2 C13 Li1 -107.6(16)
O1 Li1 C13 N2 -160.9(12)
N3 Li1 C13 N2 38.7(11)
Nd1 Li1 C13 N2 19.6(6)
O1 Li1 C13 C18 74.5(10)
N2 Li1 C13 C18 -124.6(10)
N3 Li1 C13 C18 -85.9(12)
Nd1 Li1 C13 C18 -105.0(7)
O1 Li1 C13 C14 -55.9(12)
N2 Li1 C13 C14 105.0(11)
N3 Li1 C13 C14 143.7(11)
Nd1 Li1 C13 C14 124.6(8)
N2 C13 C14 C15 176.6(9)
C18 C13 C14 C15 -3.3(14)
Li1 C13 C14 C15 116.9(11)
N2 C13 C14 C19 0.8(14)
C18 C13 C14 C19 -179.1(9)
Li1 C13 C14 C19 -58.9(13)
C13 C14 C15 C16 1.0(16)
C19 C14 C15 C16 176.8(11)
C14 C15 C16 C17 2.6(19)
C15 C16 C17 C18 -4(2)
C16 C17 C18 C13 1.9(18)
C16 C17 C18 C22 179.4(11)
N2 C13 C18 C17 -178.0(9)
C14 C13 C18 C17 1.9(14)
Li1 C13 C18 C17 -132.8(10)
N2 C13 C18 C22 4.5(14)
C14 C13 C18 C22 -175.6(9)
Li1 C13 C18 C22 49.7(10)
C15 C14 C19 C21 29.8(15)
C13 C14 C19 C21 -154.4(10)
C15 C14 C19 C20 -95.7(12)
C13 C14 C19 C20 80.1(12)
C17 C18 C22 C23 -76(2)
C13 C18 C22 C23 101(2)
C17 C18 C22 C23A -91(2)
C13 C18 C22 C23A 87(2)
C17 C18 C22 C24A 32(2)
C13 C18 C22 C24A -151.0(16)
C17 C18 C22 C24 53.8(18)
C13 C18 C22 C24 -128.8(16)
Li1 N3 C25 C26 69.6(14)
Nd1 N3 C25 C26 -41(2)
Li1 N3 C25 C30 -107.4(14)
Nd1 N3 C25 C30 141.6(11)
C30 C25 C26 C27 1(2)
N3 C25 C26 C27 -175.9(11)
C30 C25 C26 C31 -176.7(12)
N3 C25 C26 C31 6(2)
C25 C26 C27 C28 0(2)
C31 C26 C27 C28 177.6(12)
C26 C27 C28 C29 -1(2)
C27 C28 C29 C30 1(2)
C28 C29 C30 C25 0(2)
C28 C29 C30 C34 178.0(12)
C26 C25 C30 C29 -1(2)
N3 C25 C30 C29 175.8(12)
C26 C25 C30 C34 -179.0(12)
N3 C25 C30 C34 -2(2)
C27 C26 C31 C32 -59(2)
C25 C26 C31 C32 118(2)
C27 C26 C31 C32A -71(2)
C25 C26 C31 C32A 107(2)
C27 C26 C31 C33A 53(2)
C25 C26 C31 C33A -128.7(19)
C27 C26 C31 C33 67(2)
C25 C26 C31 C33 -114.7(19)
C29 C30 C34 C35 -97(2)
C25 C30 C34 C35 80(2)
C29 C30 C34 C35A -82(2)
C25 C30 C34 C35A 96(2)
C29 C30 C34 C36 28(2)
C25 C30 C34 C36 -154.7(17)
C29 C30 C34 C36A 45(2)
C25 C30 C34 C36A -137.3(17)
C40 O1 C37 C38 25(2)
C37A O1 C37 C38 93(3)
C40A O1 C37 C38 -2(2)
Li1 O1 C37 C38 -162.3(16)
O1 C37 C38 C39 -17(3)
C37 C38 C39 C40 4(3)
C37 O1 C40 C39 -22(2)
C37A O1 C40 C39 -47(2)
C40A O1 C40 C39 68(3)
Li1 O1 C40 C39 165.4(15)
C38 C39 C40 O1 10(3)
C40 O1 C37A C38A 53(2)
C37 O1 C37A C38A -65(3)
C40A O1 C37A C38A 29(2)
Li1 O1 C37A C38A -158.0(17)
O1 C37A C38A C39A -20(3)
C37A C38A C39A C40A 4(3)
C40 O1 C40A C39A -97(3)
C37 O1 C40A C39A 1(2)
C37A O1 C40A C39A -27(2)
Li1 O1 C40A C39A 160.5(15)
C38A C39A C40A O1 13(3)
Li2 N4 C41 C42 113.4(11)
Nd1 N4 C41 C42 -146.3(13)
Li2 N4 C41 C46 -63.8(11)
Nd1 N4 C41 C46 36(2)
Nd1 N4 C41 Li2 100.3(17)
O2 Li2 C41 C42 62.4(14)
O2A Li2 C41 C42 58.5(18)
N5 Li2 C41 C42 -136.1(13)
N4 Li2 C41 C42 -101.1(12)
C53 Li2 C41 C42 -123(3)
Nd1 Li2 C41 C42 -122.0(10)
O2 Li2 C41 N4 163.5(13)
O2A Li2 C41 N4 159.6(17)
N5 Li2 C41 N4 -35.0(12)
C53 Li2 C41 N4 -22(3)
Nd1 Li2 C41 N4 -20.9(5)
O2 Li2 C41 C46 -67.2(11)
O2A Li2 C41 C46 -71.2(15)
N5 Li2 C41 C46 94.3(14)
N4 Li2 C41 C46 129.2(10)
C53 Li2 C41 C46 107(3)
Nd1 Li2 C41 C46 108.3(7)
N4 C41 C42 C43 -173.3(10)
C46 C41 C42 C43 3.9(16)
Li2 C41 C42 C43 -113.4(11)
N4 C41 C42 C47 8.4(16)
C46 C41 C42 C47 -174.3(10)
Li2 C41 C42 C47 68.4(15)
C41 C42 C43 C44 -1.5(18)
C47 C42 C43 C44 176.8(12)
C42 C43 C44 C45 -3(2)
C43 C44 C45 C46 6(2)
C44 C45 C46 C41 -3.8(18)
C44 C45 C46 C50 -178.1(12)
C42 C41 C46 C45 -1.5(16)
N4 C41 C46 C45 175.8(9)
Li2 C41 C46 C45 132.2(10)
C42 C41 C46 C50 172.5(10)
N4 C41 C46 C50 -10.3(16)
Li2 C41 C46 C50 -53.8(11)
C43 C42 C47 C49A -38.7(19)
C41 C42 C47 C49A 139.5(15)
C43 C42 C47 C49 -66.3(17)
C41 C42 C47 C49 111.9(16)
C43 C42 C47 C48 56.6(19)
C41 C42 C47 C48 -125.2(16)
C43 C42 C47 C48A 82.7(16)
C41 C42 C47 C48A -99.1(15)
C45 C46 C50 C52 46(3)
C41 C46 C50 C52 -128(3)
C45 C46 C50 C51 -80.4(17)
C41 C46 C50 C51 105.7(17)
C45 C46 C50 C52A 56(3)
C41 C46 C50 C52A -118(3)
C45 C46 C50 C51A -57.1(18)
C41 C46 C50 C51A 129.0(16)
Li2 N5 C53 C58 -60.5(17)
Nd1 N5 C53 C58 46(3)
Li2 N5 C53 C54 115.3(16)
Nd1 N5 C53 C54 -138.0(15)
Nd1 N5 C53 Li2 106.7(19)
O2 Li2 C53 N5 154.9(15)
O2A Li2 C53 N5 158.9(18)
N4 Li2 C53 N5 -34.3(13)
C41 Li2 C53 N5 -20(3)
Nd1 Li2 C53 N5 -20.6(8)
O2 Li2 C53 C58 -73.7(13)
O2A Li2 C53 C58 -69.7(17)
N5 Li2 C53 C58 131.4(15)
N4 Li2 C53 C58 97.1(15)
C41 Li2 C53 C58 112(3)
Nd1 Li2 C53 C58 110.8(10)
O2 Li2 C53 C54 53.2(16)
O2A Li2 C53 C54 57.1(19)
N5 Li2 C53 C54 -101.8(15)
N4 Li2 C53 C54 -136.0(14)
C41 Li2 C53 C54 -121(3)
Nd1 Li2 C53 C54 -122.4(12)
N5 C53 C54 C55 -173.4(14)
C58 C53 C54 C55 3(2)
Li2 C53 C54 C55 -113.4(15)
N5 C53 C54 C59 8(2)
C58 C53 C54 C59 -176.4(14)
Li2 C53 C54 C59 67.5(19)
C53 C54 C55 C56 1(3)
C59 C54 C55 C56 -179.7(15)
C54 C55 C56 C57 -4(3)
C55 C56 C57 C58 2(3)
N5 C53 C58 C57 171.7(14)
C54 C53 C58 C57 -4(2)
Li2 C53 C58 C57 131.0(15)
N5 C53 C58 C62 -8(2)
C54 C53 C58 C62 176.4(14)
Li2 C53 C58 C62 -48.2(16)
C56 C57 C58 C53 2(2)
C56 C57 C58 C62 -178.4(14)
C55 C54 C59 C60 -37(4)
C53 C54 C59 C60 142(3)
C55 C54 C59 C61 93(2)
C53 C54 C59 C61 -88(2)
C55 C54 C59 C60A -44(3)
C53 C54 C59 C60A 135(3)
C55 C54 C59 C61A 72(2)
C53 C54 C59 C61A -109.2(19)
C53 C58 C62 C64 -113(3)
C57 C58 C62 C64 68(3)
C53 C58 C62 C64A -127(3)
C57 C58 C62 C64A 54(3)
C53 C58 C62 C63 124(3)
C57 C58 C62 C63 -55(3)
C53 C58 C62 C63A 109(3)
C57 C58 C62 C63A -70(3)
O2A Li2 O2 C68 85(24)
N5 Li2 O2 C68 -170.7(16)
N4 Li2 O2 C68 3(3)
C53 Li2 O2 C68 173.5(16)
C41 Li2 O2 C68 -8.4(19)
Nd1 Li2 O2 C68 -93(14)
O2A Li2 O2 C65 -88(24)
N5 Li2 O2 C65 16(3)
N4 Li2 O2 C65 -170.9(17)
C53 Li2 O2 C65 0(2)
C41 Li2 O2 C65 178.1(17)
Nd1 Li2 O2 C65 93(15)
C68 O2 C65 C66 -32(2)
Li2 O2 C65 C66 142.8(18)
O2 C65 C66 C67 22(2)
C65 C66 C67 C68 -6(2)
C65 O2 C68 C67 28(2)
Li2 O2 C68 C67 -146.8(18)
C66 C67 C68 O2 -13(2)
O2 Li2 O2A C68A -107(25)
N5 Li2 O2A C68A 175(3)
N4 Li2 O2A C68A -6(4)
C53 Li2 O2A C68A 161(3)
C41 Li2 O2A C68A -20(3)
Nd1 Li2 O2A C68A -91(100)
O2 Li2 O2A C65A 73(24)
N5 Li2 O2A C65A -6(4)
N4 Li2 O2A C65A 174(3)
C53 Li2 O2A C65A -19(3)
C41 Li2 O2A C65A 160(3)
Nd1 Li2 O2A C65A 88(100)
C68A O2A C65A C66A 24(3)
Li2 O2A C65A C66A -156(3)
O2A C65A C66A C67A -12(4)
C65A C66A C67A C68A -3(4)
C65A O2A C68A C67A -26(3)
Li2 O2A C68A C67A 154(3)
C66A C67A C68A O2A 17(3)
C74 C69 C70 C71 0.0
C75 C69 C70 C71 175(4)
C69 C70 C71 C72 0.0
C70 C71 C72 C73 0.0
C71 C72 C73 C74 0.0
C72 C73 C74 C69 0.0
C70 C69 C74 C73 0.0
C75 C69 C74 C73 -176(4)
C81 C76 C77 C78 0.0
C82 C76 C77 C78 180(3)
C76 C77 C78 C79 0.0
C77 C78 C79 C80 0.0
C78 C79 C80 C81 0.0
C79 C80 C81 C76 0.0
C77 C76 C81 C80 0.0
C82 C76 C81 C80 -180(4)
